data_4306944
loop_
_publ_author_name
'Akiko Inagaki'
'Shinichi Yatsuda'
'Shinichi Edure'
'Akiko Suzuki'
'Takeshi Takahashi'
'Munetaka Akita'

_publ_contact_author_email akiko_inagaki@res.titech.ac.jp
_publ_contact_author_fax '+81 45 924 5230'
_publ_contact_author_name 'Akiko Inagaki'
_publ_contact_author_phone '+81 45 924 5229'
_publ_section_title
;
Synthesis of Pd Complexes Combined with Photosensitizing of a Ruthenium(II)
Polypyridyl Moiety through a Series of Substituted Bipyrimidine Bridges.
Substituent Effect of the Bridging Ligand on the Photocatalytic
Dimerization of \a-Methylstyrene
;
_journal_name_full 'Inorganic Chemistry'
_journal_page_first 2432
_journal_page_last 2445
_journal_paper_doi 10.1021/ic0612909
_journal_volume 46
_journal_year 2007
_chemical_formula_sum 'C32 H30 F12 N8 P2 Ru'
_chemical_formula_weight 917.65
_chemical_name_systematic
; 
complex5 
;
_space_group_IT_number 61
_symmetry_cell_setting orthorhombic
_symmetry_Int_Tables_number 61
_symmetry_space_group_name_Hall '-P 2ac 2ab'
_symmetry_space_group_name_H-M 'P b c a'
_atom_sites_solution_hydrogens geom
_atom_sites_solution_primary direct
_atom_sites_solution_secondary difmap
_audit_creation_method SHELXL-97
_cell_angle_alpha 90.00
_cell_angle_beta 90.00
_cell_angle_gamma 90.00
_cell_formula_units_Z 8
_cell_length_a 18.1853(3)
_cell_length_b 13.9041(4)
_cell_length_c 28.1028(9)
_cell_measurement_reflns_used 60977
_cell_measurement_temperature 213(2)
_cell_measurement_theta_max 27.5
_cell_measurement_theta_min 3.0
_cell_volume 7105.8(3)
_computing_structure_refinement 'SHELXL-97 (Sheldrick, 1997)'
_computing_structure_solution 'SHELXS-97 (Sheldrick, 1990)'
_diffrn_ambient_temperature 213(2)
_diffrn_detector_area_resol_mean 10.00
_diffrn_measured_fraction_theta_full 0.998
_diffrn_measured_fraction_theta_max 0.998
_diffrn_measurement_device_type 'Rigaku RAXIS-IV'
_diffrn_measurement_method \w
_diffrn_radiation_monochromator graphite
_diffrn_radiation_source 'fine-focus sealed tube'
_diffrn_radiation_type MoK\a
_diffrn_radiation_wavelength 0.71075
_diffrn_reflns_av_R_equivalents 0.0651
_diffrn_reflns_av_sigmaI/netI 0.0313
_diffrn_reflns_limit_h_max 23
_diffrn_reflns_limit_h_min -23
_diffrn_reflns_limit_k_max 18
_diffrn_reflns_limit_k_min -18
_diffrn_reflns_limit_l_max 36
_diffrn_reflns_limit_l_min -34
_diffrn_reflns_number 51766
_diffrn_reflns_theta_full 27.48
_diffrn_reflns_theta_max 27.48
_diffrn_reflns_theta_min 3.02
_exptl_absorpt_coefficient_mu 0.633
_exptl_absorpt_correction_type none
_exptl_crystal_colour red
_exptl_crystal_density_diffrn 1.716
_exptl_crystal_density_method 'not measured'
_exptl_crystal_description prism
_exptl_crystal_F_000 3680
_exptl_crystal_size_max 0.2
_exptl_crystal_size_mid 0.2
_exptl_crystal_size_min 0.1
_refine_diff_density_max 0.777
_refine_diff_density_min -0.771
_refine_diff_density_rms 0.089
_refine_ls_extinction_coef 0.0054(2)
_refine_ls_extinction_expression Fc^*^=kFc[1+0.001xFc^2^\l^3^/sin(2\q)]^-1/4^
_refine_ls_extinction_method SHELXL
_refine_ls_goodness_of_fit_ref 1.041
_refine_ls_hydrogen_treatment mixed
_refine_ls_matrix_type full
_refine_ls_number_parameters 615
_refine_ls_number_reflns 8139
_refine_ls_number_restraints 0
_refine_ls_restrained_S_all 1.041
_refine_ls_R_factor_all 0.0510
_refine_ls_R_factor_gt 0.0446
_refine_ls_shift/su_max 0.032
_refine_ls_shift/su_mean 0.001
_refine_ls_structure_factor_coef Fsqd
_refine_ls_weighting_details 'calc w=1/[\s^2^(Fo^2^)+(0.0673P)^2^+8.9910P] where P=(Fo^2^+2Fc^2^)/3'
_refine_ls_weighting_scheme calc
_refine_ls_wR_factor_gt 0.1192
_refine_ls_wR_factor_ref 0.1239
_reflns_number_gt 7118
_reflns_number_total 8139
_reflns_threshold_expression >2sigma(I)
_cod_data_source_file ic0612909si20060713_085339.cif
_cod_data_source_block string
_cod_database_code 4306944

loop_
_symmetry_equiv_pos_as_xyz
'x, y, z'
'-x+1/2, y+1/2, z'
'x, -y+1/2, z+1/2'
'-x+1/2, -y, z+1/2'
'-x, -y, -z'
'x-1/2, -y-1/2, -z'
'-x, y-1/2, -z-1/2'
'x-1/2, y, -z-1/2'

loop_
_atom_site_label
_atom_site_type_symbol
_atom_site_fract_x
_atom_site_fract_y
_atom_site_fract_z
_atom_site_U_iso_or_equiv
_atom_site_adp_type
_atom_site_occupancy
_atom_site_symmetry_multiplicity
_atom_site_calc_flag
_atom_site_refinement_flags
_atom_site_disorder_assembly
_atom_site_disorder_group
Ru1 Ru 1.005390(11) 0.222382(14) 0.631937(7) 0.02402(10) Uani 1 1 d . . .
P1 P 1.19801(5) 0.37452(7) 0.47798(3) 0.0454(2) Uani 1 1 d . . .
P2 P 0.92332(7) 0.28607(7) 0.83324(3) 0.0549(3) Uani 1 1 d . . .
F1A F 1.1681(7) 0.3826(9) 0.5333(5) 0.065(5) Uiso 0.33 1 d P . .
F2A F 1.1228(5) 0.3997(8) 0.4591(3) 0.056(2) Uiso 0.33 1 d P . .
F3A F 1.2227(7) 0.4865(7) 0.4767(5) 0.032(2) Uiso 0.33 1 d P . .
F4A F 1.2354(5) 0.3749(6) 0.4245(3) 0.045(2) Uiso 0.33 1 d P . .
F5A F 1.2783(5) 0.3495(8) 0.4975(4) 0.051(2) Uiso 0.33 1 d P . .
F6A F 1.1725(5) 0.2624(6) 0.4894(3) 0.041(2) Uiso 0.33 1 d P . .
F1B F 1.1572(7) 0.3917(9) 0.5283(5) 0.035(2) Uiso 0.33 1 d P . .
F2B F 1.1282(4) 0.4178(6) 0.4453(3) 0.0505(19) Uiso 0.33 1 d P . .
F3B F 1.2302(6) 0.4824(8) 0.4841(4) 0.055(4) Uiso 0.33 1 d P . .
F4B F 1.2358(6) 0.3455(8) 0.4271(4) 0.045(2) Uiso 0.33 1 d P . .
F5B F 1.2678(5) 0.3428(7) 0.5142(3) 0.044(2) Uiso 0.33 1 d P . .
F6B F 1.1657(4) 0.2756(5) 0.4726(3) 0.0410(15) Uiso 0.33 1 d P . .
F1C F 1.1466(5) 0.4088(6) 0.5200(3) 0.050(3) Uiso 0.33 1 d P . .
F2C F 1.1246(4) 0.3741(6) 0.4462(3) 0.0508(18) Uiso 0.33 1 d P . .
F3C F 1.2121(5) 0.4822(8) 0.4642(3) 0.067(4) Uiso 0.33 1 d P . .
F4C F 1.2484(4) 0.3442(7) 0.4365(3) 0.044(2) Uiso 0.33 1 d P . .
F5C F 1.2693(7) 0.3637(9) 0.5062(6) 0.061(4) Uiso 0.33 1 d P . .
F6C F 1.1865(5) 0.2549(7) 0.4823(4) 0.048(2) Uiso 0.33 1 d P . .
F7 F 0.8481(2) 0.2484(3) 0.81377(13) 0.1128(12) Uani 1 1 d . . .
F8 F 0.9998(2) 0.3232(4) 0.85382(15) 0.1162(14) Uani 1 1 d . . .
F9A F 0.9061(5) 0.3972(7) 0.8293(4) 0.083(2) Uiso 0.33 1 d P . .
F10A F 0.8959(6) 0.2804(8) 0.8852(4) 0.091(3) Uiso 0.33 1 d P . .
F11A F 0.9674(8) 0.1840(10) 0.8363(5) 0.122(4) Uiso 0.33 1 d P . .
F12A F 0.9725(4) 0.3079(6) 0.7827(3) 0.0614(17) Uiso 0.33 1 d P . .
F9B F 0.9047(6) 0.3799(7) 0.8574(4) 0.086(2) Uiso 0.33 1 d P . .
F10B F 0.9067(4) 0.2183(5) 0.8766(2) 0.0429(15) Uiso 0.33 1 d P . .
F11B F 0.9464(4) 0.1953(5) 0.8012(3) 0.0554(15) Uiso 0.33 1 d P . .
F12B F 0.9338(6) 0.3499(7) 0.7845(3) 0.077(2) Uiso 0.33 1 d P . .
F9C F 0.8699(5) 0.3407(6) 0.8746(3) 0.0697(19) Uiso 0.33 1 d P . .
F10C F 0.9301(5) 0.1977(6) 0.8701(3) 0.062(2) Uiso 0.33 1 d P . .
F11C F 0.9671(5) 0.2426(7) 0.7944(3) 0.074(2) Uiso 0.33 1 d P . .
F12C F 0.8993(4) 0.3712(5) 0.7985(3) 0.0580(16) Uiso 0.33 1 d P . .
N1 N 1.10391(11) 0.16697(16) 0.60623(7) 0.0264(4) Uani 1 1 d . . .
N2 N 0.97079(12) 0.09576(16) 0.60039(8) 0.0281(4) Uani 1 1 d . . .
N4 N 0.90144(12) 0.27001(16) 0.65036(9) 0.0289(5) Uani 1 1 d . . .
N3 N 0.96911(12) 0.27773(15) 0.56846(8) 0.0266(4) Uani 1 1 d . . .
N5 N 1.06028(12) 0.34144(15) 0.66202(8) 0.0266(4) Uani 1 1 d . . .
N6 N 1.03788(12) 0.16756(16) 0.69883(8) 0.0277(4) Uani 1 1 d . . .
N7 N 1.16055(13) 0.36702(18) 0.71600(9) 0.0345(5) Uani 1 1 d . . .
N8 N 1.12925(14) 0.19740(18) 0.75854(9) 0.0361(5) Uani 1 1 d . . .
C1 C 1.17045(15) 0.2090(2) 0.60846(11) 0.0334(6) Uani 1 1 d . . .
C2 C 1.23416(16) 0.1636(3) 0.59398(12) 0.0426(7) Uani 1 1 d . . .
C3 C 1.22959(17) 0.0719(3) 0.57620(13) 0.0463(8) Uani 1 1 d . . .
C4 C 1.16199(17) 0.0286(2) 0.57219(12) 0.0396(7) Uani 1 1 d . . .
C5 C 1.09941(14) 0.07728(19) 0.58706(9) 0.0284(5) Uani 1 1 d . . .
C6 C 1.02451(15) 0.03991(19) 0.58175(9) 0.0284(5) Uani 1 1 d . . .
C7 C 1.00800(18) -0.0455(2) 0.55796(12) 0.0391(7) Uani 1 1 d . . .
C8 C 0.9355(2) -0.0722(2) 0.55238(13) 0.0454(7) Uani 1 1 d . . .
C9 C 0.88094(18) -0.0136(2) 0.56983(12) 0.0427(7) Uani 1 1 d . . .
C10 C 0.90033(16) 0.0696(2) 0.59370(12) 0.0369(6) Uani 1 1 d . . .
C20 C 0.87200(17) 0.2687(2) 0.69431(11) 0.0363(6) Uani 1 1 d . . .
C19 C 0.79979(18) 0.2950(3) 0.70288(13) 0.0451(7) Uani 1 1 d . . .
C18 C 0.75691(18) 0.3254(3) 0.66540(13) 0.0476(8) Uani 1 1 d . . .
C17 C 0.78684(17) 0.3299(2) 0.62073(12) 0.0406(7) Uani 1 1 d . . .
C16 C 0.85950(14) 0.30183(19) 0.61339(10) 0.0297(5) Uani 1 1 d . . .
C15 C 0.89650(14) 0.30296(19) 0.56719(10) 0.0289(5) Uani 1 1 d . . .
C14 C 0.86306(17) 0.3278(2) 0.52475(11) 0.0383(6) Uani 1 1 d . . .
C13 C 0.90344(18) 0.3288(3) 0.48325(11) 0.0433(7) Uani 1 1 d . . .
C12 C 0.97688(18) 0.3044(2) 0.48465(11) 0.0389(6) Uani 1 1 d . . .
C11 C 1.00772(15) 0.2788(2) 0.52764(11) 0.0321(6) Uani 1 1 d . . .
C21 C 1.06788(15) 0.43291(19) 0.64575(10) 0.0298(5) Uani 1 1 d . . .
C22 C 1.12411(17) 0.4903(2) 0.66293(11) 0.0364(6) Uani 1 1 d . . .
C23 C 1.17175(16) 0.4545(2) 0.69694(11) 0.0373(6) Uani 1 1 d . . .
C24 C 1.10587(14) 0.31572(19) 0.69814(9) 0.0286(5) Uani 1 1 d . . .
C25 C 1.09129(15) 0.21997(19) 0.72001(10) 0.0293(5) Uani 1 1 d . . .
C26 C 1.01871(16) 0.0847(2) 0.72138(10) 0.0339(6) Uani 1 1 d . . .
C27 C 1.05671(18) 0.0567(2) 0.76186(11) 0.0403(7) Uani 1 1 d . . .
C28 C 1.11204(17) 0.1140(2) 0.77984(11) 0.0398(7) Uani 1 1 d . . .
C29 C 1.01630(18) 0.4718(2) 0.60894(12) 0.0389(7) Uani 1 1 d . . .
H29A H 0.9676 0.4478 0.6148 0.044(9) Uiso 1 1 calc R . .
H29B H 1.0323 0.4518 0.5779 0.052(10) Uiso 1 1 calc R . .
H29C H 1.0159 0.5408 0.6105 0.063(12) Uiso 1 1 calc R . .
C30 C 1.2361(2) 0.5110(3) 0.71517(16) 0.0595(10) Uani 1 1 d . . .
H30A H 1.2368 0.5087 0.7493 0.14(3) Uiso 1 1 calc R . .
H30B H 1.2319 0.5767 0.7049 0.101(18) Uiso 1 1 calc R . .
H30C H 1.2809 0.4839 0.7030 0.13(3) Uiso 1 1 calc R . .
C31 C 0.95570(18) 0.0268(2) 0.70342(12) 0.0430(7) Uani 1 1 d . . .
H31A H 0.9172 0.0691 0.6930 0.063(12) Uiso 1 1 calc R . .
H31B H 0.9376 -0.0138 0.7284 0.083(15) Uiso 1 1 calc R . .
H31C H 0.9717 -0.0122 0.6772 0.046(10) Uiso 1 1 calc R . .
C32 C 1.1541(2) 0.0892(3) 0.82401(13) 0.0581(10) Uani 1 1 d . . .
H32A H 1.2050 0.1053 0.8197 0.096(17) Uiso 1 1 calc R . .
H32B H 1.1496 0.0215 0.8302 0.074(14) Uiso 1 1 calc R . .
H32C H 1.1346 0.1248 0.8504 0.075(14) Uiso 1 1 calc R . .
H1 H 1.170(2) 0.274(2) 0.6181(12) 0.035(9) Uiso 1 1 d . . .
H2 H 1.281(2) 0.200(3) 0.5993(13) 0.046(10) Uiso 1 1 d . . .
H3 H 1.275(3) 0.039(3) 0.5653(17) 0.080(14) Uiso 1 1 d . . .
H4 H 1.1566(18) -0.035(2) 0.5602(12) 0.038(9) Uiso 1 1 d . . .
H7 H 1.049(2) -0.085(3) 0.5444(13) 0.045(9) Uiso 1 1 d . . .
H8 H 0.927(2) -0.130(3) 0.5345(14) 0.058(11) Uiso 1 1 d . . .
H9 H 0.833(2) -0.023(3) 0.5648(15) 0.062(12) Uiso 1 1 d . . .
H10 H 0.868(2) 0.115(3) 0.6065(13) 0.047(10) Uiso 1 1 d . . .
H20 H 0.906(2) 0.246(3) 0.7195(13) 0.042(9) Uiso 1 1 d . . .
H19 H 0.782(2) 0.288(3) 0.7370(15) 0.056(11) Uiso 1 1 d . . .
H18 H 0.707(2) 0.342(3) 0.6725(13) 0.053(11) Uiso 1 1 d . . .
H17 H 0.7609(19) 0.349(2) 0.5942(12) 0.039(9) Uiso 1 1 d . . .
H14 H 0.816(2) 0.344(3) 0.5245(12) 0.041(9) Uiso 1 1 d . . .
H13 H 0.8842(19) 0.351(2) 0.4544(13) 0.040(9) Uiso 1 1 d . . .
H12 H 1.010(2) 0.304(3) 0.4572(17) 0.060(12) Uiso 1 1 d . . .
H11 H 1.0608(19) 0.265(2) 0.5303(12) 0.038(9) Uiso 1 1 d . . .
H24 H 1.1288(19) 0.551(3) 0.6513(13) 0.041(9) Uiso 1 1 d . . .
H29 H 1.0459(19) -0.003(2) 0.7763(12) 0.041(9) Uiso 1 1 d . . .

loop_
_atom_site_aniso_label
_atom_site_aniso_U_11
_atom_site_aniso_U_22
_atom_site_aniso_U_33
_atom_site_aniso_U_23
_atom_site_aniso_U_13
_atom_site_aniso_U_12
Ru1 0.02117(13) 0.02510(14) 0.02578(14) -0.00059(7) 0.00057(7) 0.00163(7)
P1 0.0346(4) 0.0475(5) 0.0543(5) -0.0103(4) 0.0072(4) -0.0051(3)
P2 0.0864(8) 0.0382(5) 0.0402(5) -0.0015(4) -0.0010(5) -0.0016(4)
F7 0.108(3) 0.149(3) 0.082(2) 0.010(2) -0.035(2) -0.034(2)
F8 0.120(3) 0.136(3) 0.093(2) 0.029(2) -0.0249(19) -0.057(2)
N1 0.0228(9) 0.0305(11) 0.0258(10) -0.0005(8) 0.0033(8) 0.0035(8)
N2 0.0276(10) 0.0265(10) 0.0301(11) -0.0010(9) -0.0011(9) -0.0006(9)
N4 0.0237(10) 0.0299(11) 0.0331(12) -0.0032(9) 0.0032(9) 0.0040(8)
N3 0.0255(10) 0.0262(11) 0.0282(11) -0.0013(8) -0.0003(8) 0.0009(8)
N5 0.0260(10) 0.0252(10) 0.0284(11) -0.0018(8) -0.0007(8) 0.0019(8)
N6 0.0276(10) 0.0289(11) 0.0267(10) 0.0017(8) 0.0022(8) 0.0041(9)
N7 0.0322(11) 0.0370(12) 0.0343(12) -0.0006(10) -0.0051(10) -0.0020(10)
N8 0.0368(13) 0.0405(13) 0.0309(12) 0.0056(10) -0.0021(10) 0.0053(10)
C1 0.0253(13) 0.0385(15) 0.0365(15) -0.0045(12) 0.0020(11) -0.0006(11)
C2 0.0256(13) 0.0555(19) 0.0468(17) -0.0078(15) 0.0034(12) 0.0005(13)
C3 0.0318(15) 0.0547(19) 0.0523(19) -0.0068(15) 0.0068(13) 0.0117(14)
C4 0.0378(15) 0.0356(15) 0.0455(17) -0.0036(13) 0.0056(13) 0.0084(12)
C5 0.0304(13) 0.0287(12) 0.0262(12) -0.0006(10) 0.0030(10) 0.0040(10)
C6 0.0328(13) 0.0263(12) 0.0259(12) 0.0005(10) -0.0010(10) 0.0020(10)
C7 0.0467(17) 0.0317(15) 0.0389(16) -0.0044(12) -0.0002(13) 0.0009(12)
C8 0.0544(19) 0.0333(15) 0.0485(18) -0.0064(13) -0.0102(15) -0.0072(14)
C9 0.0373(16) 0.0380(16) 0.0529(19) 0.0031(13) -0.0118(14) -0.0077(13)
C10 0.0288(13) 0.0333(14) 0.0486(17) 0.0003(12) -0.0052(12) -0.0025(11)
C20 0.0348(14) 0.0409(16) 0.0332(15) -0.0028(12) 0.0081(12) 0.0041(12)
C19 0.0387(16) 0.0492(18) 0.0475(18) -0.0034(14) 0.0143(14) 0.0074(14)
C18 0.0298(14) 0.054(2) 0.059(2) -0.0084(16) 0.0088(14) 0.0089(14)
C17 0.0292(14) 0.0457(17) 0.0470(17) -0.0016(14) -0.0014(12) 0.0104(12)
C16 0.0243(12) 0.0288(12) 0.0360(14) -0.0033(11) -0.0011(10) 0.0042(10)
C15 0.0248(12) 0.0262(12) 0.0357(14) -0.0029(10) -0.0028(10) 0.0019(10)
C14 0.0315(14) 0.0427(16) 0.0406(16) 0.0000(13) -0.0071(12) 0.0043(12)
C13 0.0430(17) 0.0528(19) 0.0342(15) 0.0047(13) -0.0087(13) 0.0034(14)
C12 0.0405(15) 0.0450(16) 0.0312(15) 0.0038(12) -0.0002(12) 0.0015(13)
C11 0.0288(13) 0.0372(16) 0.0305(14) 0.0008(11) 0.0014(10) 0.0002(10)
C21 0.0304(13) 0.0271(12) 0.0320(13) -0.0026(10) 0.0006(10) 0.0032(10)
C22 0.0394(15) 0.0281(13) 0.0418(16) 0.0012(12) -0.0032(12) -0.0038(11)
C23 0.0354(14) 0.0364(14) 0.0402(16) -0.0029(12) -0.0048(12) -0.0039(12)
C24 0.0270(12) 0.0307(13) 0.0280(12) -0.0012(10) -0.0007(10) 0.0030(10)
C25 0.0271(12) 0.0332(14) 0.0274(13) 0.0015(10) 0.0010(10) 0.0040(10)
C26 0.0368(14) 0.0312(14) 0.0337(14) 0.0041(11) 0.0070(11) 0.0013(11)
C27 0.0496(17) 0.0374(15) 0.0340(15) 0.0101(12) 0.0050(13) 0.0032(13)
C28 0.0426(16) 0.0431(16) 0.0336(14) 0.0082(12) 0.0007(12) 0.0089(13)
C29 0.0440(16) 0.0261(13) 0.0465(18) 0.0043(12) -0.0115(14) 0.0010(12)
C30 0.056(2) 0.054(2) 0.069(3) 0.0088(19) -0.0256(19) -0.0192(18)
C31 0.0476(17) 0.0380(16) 0.0435(17) 0.0082(13) 0.0036(14) -0.0088(14)
C32 0.067(2) 0.067(2) 0.0404(19) 0.0203(17) -0.0115(17) 0.002(2)

loop_
_atom_type_symbol
_atom_type_description
_atom_type_scat_dispersion_real
_atom_type_scat_dispersion_imag
_atom_type_scat_source
C C 0.0033 0.0016 'International Tables Vol C Tables 4.2.6.8 and 6.1.1.4'
H H 0.0000 0.0000 'International Tables Vol C Tables 4.2.6.8 and 6.1.1.4'
F F 0.0171 0.0103 'International Tables Vol C Tables 4.2.6.8 and 6.1.1.4'
N N 0.0061 0.0033 'International Tables Vol C Tables 4.2.6.8 and 6.1.1.4'
P P 0.1023 0.0942 'International Tables Vol C Tables 4.2.6.8 and 6.1.1.4'
Ru Ru -1.2594 0.8363 'International Tables Vol C Tables 4.2.6.8 and 6.1.1.4'

loop_
_geom_angle_atom_site_label_1
_geom_angle_atom_site_label_2
_geom_angle_atom_site_label_3
_geom_angle
_geom_angle_site_symmetry_1
_geom_angle_site_symmetry_3
_geom_angle_publ_flag
N3 Ru1 N4 78.68(9) . . ?
N3 Ru1 N2 81.31(9) . . ?
N4 Ru1 N2 95.84(9) . . ?
N3 Ru1 N1 96.54(9) . . ?
N4 Ru1 N1 173.05(9) . . ?
N2 Ru1 N1 78.34(9) . . ?
N3 Ru1 N5 101.90(8) . . ?
N4 Ru1 N5 94.64(8) . . ?
N2 Ru1 N5 169.46(9) . . ?
N1 Ru1 N5 91.28(8) . . ?
N3 Ru1 N6 177.21(8) . . ?
N4 Ru1 N6 98.53(9) . . ?
N2 Ru1 N6 99.17(9) . . ?
N1 Ru1 N6 86.25(8) . . ?
N5 Ru1 N6 78.13(8) . . ?
F6B P1 F2A 79.7(5) . . ?
F6B P1 F5C 107.2(6) . . ?
F2A P1 F5C 167.2(7) . . ?
F6B P1 F4C 84.6(5) . . ?
F2A P1 F4C 109.7(5) . . ?
F5C P1 F4C 82.0(7) . . ?
F6B P1 F3C 155.8(4) . . ?
F2A P1 F3C 80.7(6) . . ?
F5C P1 F3C 94.8(6) . . ?
F4C P1 F3C 88.7(5) . . ?
F6B P1 F1C 96.9(5) . . ?
F2A P1 F1C 69.9(5) . . ?
F5C P1 F1C 98.3(7) . . ?
F4C P1 F1C 178.3(5) . . ?
F3C P1 F1C 89.6(5) . . ?
F6B P1 F5A 101.2(5) . . ?
F2A P1 F5A 179.0(7) . . ?
F5C P1 F5A 12.7(7) . . ?
F4C P1 F5A 69.9(5) . . ?
F3C P1 F5A 98.3(6) . . ?
F1C P1 F5A 110.4(5) . . ?
F6B P1 F2C 67.4(4) . . ?
F2A P1 F2C 18.5(4) . . ?
F5C P1 F2C 173.7(5) . . ?
F4C P1 F2C 94.2(4) . . ?
F3C P1 F2C 90.1(5) . . ?
F1C P1 F2C 85.7(4) . . ?
F5A P1 F2C 161.7(4) . . ?
F6B P1 F1B 92.5(5) . . ?
F2A P1 F1B 81.7(7) . . ?
F5C P1 F1B 87.2(8) . . ?
F4C P1 F1B 167.4(7) . . ?
F3C P1 F1B 98.6(6) . . ?
F1C P1 F1B 13.7(6) . . ?
F5A P1 F1B 98.7(7) . . ?
F2C P1 F1B 96.1(6) . . ?
F6B P1 F3B 178.1(5) . . ?
F2A P1 F3B 98.6(6) . . ?
F5C P1 F3B 74.2(6) . . ?
F4C P1 F3B 96.8(6) . . ?
F3C P1 F3B 23.5(5) . . ?
F1C P1 F3B 81.7(5) . . ?
F5A P1 F3B 80.5(6) . . ?
F2C P1 F3B 111.3(5) . . ?
F1B P1 F3B 86.3(6) . . ?
F6B P1 F3A 169.9(6) . . ?
F2A P1 F3A 91.1(7) . . ?
F5C P1 F3A 82.6(7) . . ?
F4C P1 F3A 94.6(5) . . ?
F3C P1 F3A 14.5(6) . . ?
F1C P1 F3A 83.8(5) . . ?
F5A P1 F3A 87.9(7) . . ?
F2C P1 F3A 102.8(6) . . ?
F1B P1 F3A 90.3(6) . . ?
F3B P1 F3A 9.1(8) . . ?
F6B P1 F4B 81.4(5) . . ?
F2A P1 F4B 97.5(6) . . ?
F5C P1 F4B 94.2(7) . . ?
F4C P1 F4B 12.2(5) . . ?
F3C P1 F4B 87.2(6) . . ?
F1C P1 F4B 167.4(5) . . ?
F5A P1 F4B 82.1(6) . . ?
F2C P1 F4B 82.1(5) . . ?
F1B P1 F4B 173.9(6) . . ?
F3B P1 F4B 99.8(6) . . ?
F3A P1 F4B 95.8(6) . . ?
F11C P2 F9B 143.7(6) . . ?
F11C P2 F10A 148.2(6) . . ?
F9B P2 F10A 63.0(6) . . ?
F11C P2 F7 94.4(4) . . ?
F9B P2 F7 104.5(4) . . ?
F10A P2 F7 91.8(4) . . ?
F11C P2 F10B 115.5(5) . . ?
F9B P2 F10B 97.3(5) . . ?
F10A P2 F10B 34.3(4) . . ?
F7 P2 F10B 84.4(3) . . ?
F11C P2 F9A 117.0(6) . . ?
F9B P2 F9A 30.9(4) . . ?
F10A P2 F9A 92.9(6) . . ?
F7 P2 F9A 97.4(4) . . ?
F10B P2 F9A 127.1(5) . . ?
F11C P2 F8 86.0(4) . . ?
F9B P2 F8 75.6(4) . . ?
F10A P2 F8 87.4(4) . . ?
F7 P2 F8 179.0(2) . . ?
F10B P2 F8 94.6(3) . . ?
F9A P2 F8 83.2(4) . . ?
F11C P2 F12C 89.9(5) . . ?
F9B P2 F12C 64.7(5) . . ?
F10A P2 F12C 121.9(5) . . ?
F7 P2 F12C 78.1(3) . . ?
F10B P2 F12C 150.2(4) . . ?
F9A P2 F12C 34.7(4) . . ?
F8 P2 F12C 102.8(3) . . ?
F11C P2 F11B 29.0(4) . . ?
F9B P2 F11B 171.9(5) . . ?
F10A P2 F11B 125.1(5) . . ?
F7 P2 F11B 76.7(3) . . ?
F10B P2 F11B 90.8(4) . . ?
F9A P2 F11B 141.3(5) . . ?
F8 P2 F11B 103.3(3) . . ?
F12C P2 F11B 108.1(4) . . ?
F11C P2 F10C 96.9(5) . . ?
F9B P2 F10C 112.8(6) . . ?
F10A P2 F10C 51.6(5) . . ?
F7 P2 F10C 92.1(4) . . ?
F10B P2 F10C 19.7(3) . . ?
F9A P2 F10C 143.6(5) . . ?
F8 P2 F10C 87.0(3) . . ?
F12C P2 F10C 168.5(5) . . ?
F11B P2 F10C 75.0(4) . . ?
F11C P2 F11A 54.5(6) . . ?
F9B P2 F11A 146.9(6) . . ?
F10A P2 F11A 93.7(6) . . ?
F7 P2 F11A 99.0(5) . . ?
F10B P2 F11A 62.1(5) . . ?
F9A P2 F11A 162.0(6) . . ?
F8 P2 F11A 80.5(5) . . ?
F12C P2 F11A 144.2(6) . . ?
F11B P2 F11A 38.6(5) . . ?
F10C P2 F11A 42.7(5) . . ?
F11C P2 F12B 62.9(5) . . ?
F9B P2 F12B 86.2(5) . . ?
F10A P2 F12B 148.5(6) . . ?
F7 P2 F12B 89.5(4) . . ?
F10B P2 F12B 173.5(4) . . ?
F9A P2 F12B 55.7(5) . . ?
F8 P2 F12B 91.5(4) . . ?
F12C P2 F12B 28.4(3) . . ?
F11B P2 F12B 85.8(4) . . ?
F10C P2 F12B 159.8(5) . . ?
F11A P2 F12B 117.2(6) . . ?
F1C F1A P1 72.4(11) . . ?
F2C F2A P1 91.8(16) . . ?
F2C F2A F1C 136(2) . . ?
P1 F2A F1C 57.0(4) . . ?
F4C F4A P1 69.2(10) . . ?
F5B F5A P1 90.7(14) . . ?
F6B F6A P1 63.9(12) . . ?
F2C F2B P1 72.7(11) . . ?
F3C F3B P1 73.7(12) . . ?
F5A F5B P1 71.6(13) . . ?
F6A F6B F6C 36.7(14) . . ?
F6A F6B P1 97.9(13) . . ?
F6C F6B P1 99.2(13) . . ?
F6A F6B F2C 140.5(18) . . ?
F6C F6B F2C 158.2(14) . . ?
P1 F6B F2C 59.2(3) . . ?
F1A F1C P1 84.4(11) . . ?
F1A F1C F2A 131.2(12) . . ?
P1 F1C F2A 53.1(4) . . ?
F2A F2C F2B 48.9(14) . . ?
F2A F2C P1 69.7(15) . . ?
F2B F2C P1 86.0(11) . . ?
F2A F2C F6B 106(2) . . ?
F2B F2C F6B 139.4(13) . . ?
P1 F2C F6B 53.5(3) . . ?
F3B F3C P1 82.8(12) . . ?
F4A F4C P1 89.7(11) . . ?
F6B F6C P1 62.0(11) . . ?
F9B F9A F12C 139.5(16) . . ?
F9B F9A F12B 133.0(13) . . ?
F12C F9A F12B 27.5(6) . . ?
F9B F9A P2 69.8(10) . . ?
F12C F9A P2 73.6(8) . . ?
F12B F9A P2 64.2(5) . . ?
F9B F9A F9C 26.2(9) . . ?
F12C F9A F9C 118.5(10) . . ?
F12B F9A F9C 125.1(8) . . ?
P2 F9A F9C 63.6(5) . . ?
F10B F10A F9C 143.8(15) . . ?
F10B F10A F10C 15.2(7) . . ?
F9C F10A F10C 144.9(12) . . ?
F10B F10A P2 74.5(8) . . ?
F9C F10A P2 80.3(8) . . ?
F10C F10A P2 66.8(6) . . ?
F10B F10A F9B 131.9(11) . . ?
F9C F10A F9B 35.1(7) . . ?
F10C F10A F9B 122.0(9) . . ?
P2 F10A F9B 57.5(5) . . ?
F11B F11A F10C 120.8(14) . . ?
F11B F11A F11C 32.5(6) . . ?
F10C F11A F11C 124.5(12) . . ?
F11B F11A P2 69.4(8) . . ?
F10C F11A P2 67.7(8) . . ?
F11C F11A P2 57.3(6) . . ?
F11B F11A F10B 110.6(11) . . ?
F10C F11A F10B 11.3(6) . . ?
F11C F11A F10B 113.4(9) . . ?
P2 F11A F10B 57.1(5) . . ?
F12B F12A F11C 120.0(12) . . ?
F12B F12A F12C 13.7(7) . . ?
F11C F12A F12C 109.0(9) . . ?
F12B F12A P2 70.4(8) . . ?
F11C F12A P2 59.9(7) . . ?
F12C F12A P2 56.7(3) . . ?
F12B F12A F11B 110.6(9) . . ?
F11C F12A F11B 10.4(7) . . ?
F12C F12A F11B 100.4(5) . . ?
P2 F12A F11B 56.0(3) . . ?
F9A F9B F9C 131.5(16) . . ?
F9A F9B P2 79.3(11) . . ?
F9C F9B P2 83.3(9) . . ?
F9A F9B F10A 136.3(14) . . ?
F9C F9B F10A 36.8(7) . . ?
P2 F9B F10A 59.5(5) . . ?
F9A F9B F12C 21.7(9) . . ?
F9C F9B F12C 114.7(10) . . ?
P2 F9B F12C 60.2(4) . . ?
F10A F9B F12C 114.7(7) . . ?
F10C F10B F10A 138.5(18) . . ?
F10C F10B P2 84.4(13) . . ?
F10A F10B P2 71.2(8) . . ?
F10C F10B F11A 25.2(12) . . ?
F10A F10B F11A 126.4(10) . . ?
P2 F10B F11A 60.8(5) . . ?
F11C F11B F11A 100.2(13) . . ?
F11C F11B P2 66.6(9) . . ?
F11A F11B P2 72.1(8) . . ?
F11C F11B F12A 13.0(8) . . ?
F11A F11B F12A 108.4(10) . . ?
P2 F11B F12A 61.7(4) . . ?
F12C F12B F12A 150.4(15) . . ?
F12C F12B F9A 33.3(8) . . ?
F12A F12B F9A 125.6(11) . . ?
F12C F12B F11C 123.2(11) . . ?
F12A F12B F11C 31.0(7) . . ?
F9A F12B F11C 112.3(7) . . ?
F12C F12B P2 72.5(9) . . ?
F12A F12B P2 77.9(8) . . ?
F9A F12B P2 60.0(5) . . ?
F11C F12B P2 53.7(4) . . ?
F9B F9C F10A 108.1(12) . . ?
F9B F9C F9A 22.2(8) . . ?
F10A F9C F9A 116.1(10) . . ?
F9B F9C P2 62.2(8) . . ?
F10A F9C P2 63.9(8) . . ?
F9A F9C P2 56.7(4) . . ?
F10B F10C F11A 143.5(18) . . ?
F10B F10C F10A 26.3(11) . . ?
F11A F10C F10A 129.9(11) . . ?
F10B F10C P2 75.9(13) . . ?
F11A F10C P2 69.6(8) . . ?
F10A F10C P2 61.6(5) . . ?
F11B F11C F12A 156.6(15) . . ?
F11B F11C F11A 47.3(9) . . ?
F12A F11C F11A 144.2(12) . . ?
F11B F11C P2 84.5(10) . . ?
F12A F11C P2 85.5(8) . . ?
F11A F11C P2 68.2(7) . . ?
F11B F11C F12B 129.1(12) . . ?
F12A F11C F12B 29.0(6) . . ?
F11A F11C F12B 131.4(9) . . ?
P2 F11C F12B 63.4(5) . . ?
F12B F12C F9A 119.3(13) . . ?
F12B F12C P2 79.0(9) . . ?
F9A F12C P2 71.7(8) . . ?
F12B F12C F12A 15.8(8) . . ?
F9A F12C F12A 110.0(9) . . ?
P2 F12C F12A 63.2(4) . . ?
F12B F12C F9B 118.0(11) . . ?
F9A F12C F9B 18.8(8) . . ?
P2 F12C F9B 55.1(4) . . ?
F12A F12C F9B 104.9(6) . . ?
C1 N1 C5 118.1(2) . . ?
C1 N1 Ru1 126.69(19) . . ?
C5 N1 Ru1 115.17(17) . . ?
C10 N2 C6 118.6(2) . . ?
C10 N2 Ru1 125.4(2) . . ?
C6 N2 Ru1 115.75(18) . . ?
C20 N4 C16 118.8(2) . . ?
C20 N4 Ru1 126.1(2) . . ?
C16 N4 Ru1 115.12(18) . . ?
C11 N3 C15 118.6(2) . . ?
C11 N3 Ru1 125.30(18) . . ?
C15 N3 Ru1 115.45(18) . . ?
C21 N5 C24 115.8(2) . . ?
C21 N5 Ru1 130.37(18) . . ?
C24 N5 Ru1 112.43(17) . . ?
C25 N6 C26 115.8(2) . . ?
C25 N6 Ru1 113.46(17) . . ?
C26 N6 Ru1 130.41(19) . . ?
C24 N7 C23 116.8(2) . . ?
C25 N8 C28 116.7(3) . . ?
N1 C1 C2 122.8(3) . . ?
C3 C2 C1 118.8(3) . . ?
C2 C3 C4 119.4(3) . . ?
C3 C4 C5 119.7(3) . . ?
N1 C5 C4 121.1(3) . . ?
N1 C5 C6 114.9(2) . . ?
C4 C5 C6 123.9(3) . . ?
N2 C6 C7 121.2(3) . . ?
N2 C6 C5 115.3(2) . . ?
C7 C6 C5 123.4(3) . . ?
C8 C7 C6 119.3(3) . . ?
C9 C8 C7 119.3(3) . . ?
C8 C9 C10 119.0(3) . . ?
N2 C10 C9 122.5(3) . . ?
N4 C20 C19 122.2(3) . . ?
C18 C19 C20 119.0(3) . . ?
C17 C18 C19 119.4(3) . . ?
C18 C17 C16 120.0(3) . . ?
N4 C16 C17 120.6(3) . . ?
N4 C16 C15 115.0(2) . . ?
C17 C16 C15 124.4(3) . . ?
N3 C15 C14 120.8(3) . . ?
N3 C15 C16 114.7(2) . . ?
C14 C15 C16 124.5(2) . . ?
C13 C14 C15 119.9(3) . . ?
C14 C13 C12 119.3(3) . . ?
C11 C12 C13 118.9(3) . . ?
N3 C11 C12 122.5(3) . . ?
N5 C21 C22 119.8(3) . . ?
N5 C21 C29 120.5(2) . . ?
C22 C21 C29 119.7(3) . . ?
C23 C22 C21 119.8(3) . . ?
N7 C23 C22 120.4(3) . . ?
N7 C23 C30 117.1(3) . . ?
C22 C23 C30 122.4(3) . . ?
N7 C24 N5 126.9(3) . . ?
N7 C24 C25 117.3(2) . . ?
N5 C24 C25 115.8(2) . . ?
N8 C25 N6 127.4(3) . . ?
N8 C25 C24 117.2(2) . . ?
N6 C25 C24 115.3(2) . . ?
N6 C26 C27 119.5(3) . . ?
N6 C26 C31 119.8(3) . . ?
C27 C26 C31 120.7(3) . . ?
C28 C27 C26 120.2(3) . . ?
N8 C28 C27 120.4(3) . . ?
N8 C28 C32 116.7(3) . . ?
C27 C28 C32 122.9(3) . . ?

loop_
_geom_bond_atom_site_label_1
_geom_bond_atom_site_label_2
_geom_bond_distance
_geom_bond_site_symmetry_2
_geom_bond_publ_flag
Ru1 N3 2.052(2) . ?
Ru1 N4 2.069(2) . ?
Ru1 N2 2.069(2) . ?
Ru1 N1 2.080(2) . ?
Ru1 N5 2.110(2) . ?
Ru1 N6 2.113(2) . ?
P1 F6B 1.503(6) . ?
P1 F2A 1.507(9) . ?
P1 F5C 1.527(12) . ?
P1 F4C 1.542(8) . ?
P1 F3C 1.568(10) . ?
P1 F1C 1.581(9) . ?
P1 F5A 1.598(9) . ?
P1 F2C 1.607(8) . ?
P1 F1B 1.614(11) . ?
P1 F3B 1.620(12) . ?
P1 F3A 1.621(10) . ?
P1 F4B 1.638(10) . ?
P2 F11C 1.480(9) . ?
P2 F9B 1.509(10) . ?
P2 F10A 1.544(11) . ?
P2 F7 1.564(3) . ?
P2 F10B 1.571(6) . ?
P2 F9A 1.581(10) . ?
P2 F8 1.592(3) . ?
P2 F12C 1.597(7) . ?
P2 F11B 1.606(7) . ?
P2 F10C 1.612(8) . ?
P2 F11A 1.633(13) . ?
P2 F12B 1.643(9) . ?
F1A F1C 0.652(14) . ?
F2A F2C 0.510(11) . ?
F2A F1C 1.770(12) . ?
F4A F4C 0.594(10) . ?
F5A F5B 0.514(11) . ?
F6A F6B 0.524(10) . ?
F2B F2C 0.611(9) . ?
F3B F3C 0.651(14) . ?
F6B F6C 0.549(11) . ?
F6B F2C 1.727(11) . ?
F9A F9B 0.826(11) . ?
F9A F12C 0.948(10) . ?
F9A F12B 1.508(13) . ?
F9A F9C 1.634(13) . ?
F10A F10B 0.918(10) . ?
F10A F9C 1.006(11) . ?
F10A F10C 1.375(14) . ?
F10A F9B 1.596(15) . ?
F11A F11B 1.070(13) . ?
F11A F10C 1.183(14) . ?
F11A F11C 1.432(16) . ?
F11A F10B 1.653(15) . ?
F12A F12B 0.916(10) . ?
F12A F11C 0.971(10) . ?
F12A F12C 1.656(10) . ?
F12A F11B 1.717(10) . ?
F9B F9C 0.965(11) . ?
F9B F12C 1.664(13) . ?
F10B F10C 0.545(9) . ?
F11B F11C 0.781(10) . ?
F12B F12C 0.797(10) . ?
F12B F11C 1.635(13) . ?
N1 C1 1.346(3) . ?
N1 C5 1.361(3) . ?
N2 C10 1.345(4) . ?
N2 C6 1.354(3) . ?
N4 C20 1.346(4) . ?
N4 C16 1.363(4) . ?
N3 C11 1.345(4) . ?
N3 C15 1.367(3) . ?
N5 C21 1.358(3) . ?
N5 C24 1.359(3) . ?
N6 C25 1.352(4) . ?
N6 C26 1.360(4) . ?
N7 C24 1.323(4) . ?
N7 C23 1.344(4) . ?
N8 C25 1.322(4) . ?
N8 C28 1.342(4) . ?
C1 C2 1.381(4) . ?
C2 C3 1.372(5) . ?
C3 C4 1.374(5) . ?
C4 C5 1.388(4) . ?
C5 C6 1.465(4) . ?
C6 C7 1.395(4) . ?
C7 C8 1.379(5) . ?
C8 C9 1.374(5) . ?
C9 C10 1.382(4) . ?
C20 C19 1.384(4) . ?
C19 C18 1.377(5) . ?
C18 C17 1.370(5) . ?
C17 C16 1.393(4) . ?
C16 C15 1.462(4) . ?
C15 C14 1.383(4) . ?
C14 C13 1.378(5) . ?
C13 C12 1.379(5) . ?
C12 C11 1.379(4) . ?
C21 C22 1.384(4) . ?
C21 C29 1.497(4) . ?
C22 C23 1.383(4) . ?
C23 C30 1.501(4) . ?
C24 C25 1.490(4) . ?
C26 C27 1.387(4) . ?
C26 C31 1.489(4) . ?
C27 C28 1.379(5) . ?
C28 C32 1.498(4) . ?

loop_
_geom_torsion_atom_site_label_1
_geom_torsion_atom_site_label_2
_geom_torsion_atom_site_label_3
_geom_torsion_atom_site_label_4
_geom_torsion
_geom_torsion_site_symmetry_1
_geom_torsion_site_symmetry_2
_geom_torsion_site_symmetry_3
_geom_torsion_site_symmetry_4
_geom_torsion_publ_flag
F6B P1 F1A F1C -103.8(11) . . . . ?
F2A P1 F1A F1C -24.0(12) . . . . ?
F5C P1 F1A F1C 149.0(12) . . . . ?
F4C P1 F1A F1C 176.6(13) . . . . ?
F3C P1 F1A F1C 56.7(12) . . . . ?
F5A P1 F1A F1C 155.1(12) . . . . ?
F2C P1 F1A F1C -36.8(12) . . . . ?
F1B P1 F1A F1C -8(4) . . . . ?
F3B P1 F1A F1C 74.6(12) . . . . ?
F3A P1 F1A F1C 67.2(12) . . . . ?
F4B P1 F1A F1C -158(2) . . . . ?
F6B P1 F2A F2C -46(2) . . . . ?
F5C P1 F2A F2C -170(3) . . . . ?
F4C P1 F2A F2C 34(2) . . . . ?
F3C P1 F2A F2C 119(2) . . . . ?
F1C P1 F2A F2C -147(2) . . . . ?
F5A P1 F2A F2C 104(31) . . . . ?
F1B P1 F2A F2C -140(2) . . . . ?
F3B P1 F2A F2C 135(2) . . . . ?
F3A P1 F2A F2C 130(2) . . . . ?
F4B P1 F2A F2C 34(2) . . . . ?
F6B P1 F2A F1C 101.3(5) . . . . ?
F5C P1 F2A F1C -23(3) . . . . ?
F4C P1 F2A F1C -178.3(5) . . . . ?
F3C P1 F2A F1C -93.0(5) . . . . ?
F5A P1 F2A F1C -109(31) . . . . ?
F2C P1 F2A F1C 147(2) . . . . ?
F1B P1 F2A F1C 7.2(6) . . . . ?
F3B P1 F2A F1C -77.8(6) . . . . ?
F3A P1 F2A F1C -82.9(6) . . . . ?
F4B P1 F2A F1C -178.9(5) . . . . ?
F6B P1 F4A F4C -63.2(15) . . . . ?
F2A P1 F4A F4C -143.2(15) . . . . ?
F5C P1 F4A F4C 44.6(15) . . . . ?
F3C P1 F4A F4C 137.5(15) . . . . ?
F1C P1 F4A F4C 177.4(13) . . . . ?
F5A P1 F4A F4C 37.7(15) . . . . ?
F2C P1 F4A F4C -129.5(15) . . . . ?
F1B P1 F4A F4C 161(3) . . . . ?
F3B P1 F4A F4C 118.3(15) . . . . ?
F3A P1 F4A F4C 126.1(15) . . . . ?
F4B P1 F4A F4C -35(2) . . . . ?
F6B P1 F5A F5B -77.0(19) . . . . ?
F2A P1 F5A F5B 133(31) . . . . ?
F5C P1 F5A F5B 43(3) . . . . ?
F4C P1 F5A F5B -157(2) . . . . ?
F3C P1 F5A F5B 117.5(19) . . . . ?
F1C P1 F5A F5B 25(2) . . . . ?
F2C P1 F5A F5B -126.1(16) . . . . ?
F1B P1 F5A F5B 17(2) . . . . ?
F3B P1 F5A F5B 102.1(19) . . . . ?
F3A P1 F5A F5B 107.3(19) . . . . ?
F4B P1 F5A F5B -157(2) . . . . ?
F2A P1 F6A F6B 47.9(18) . . . . ?
F5C P1 F6A F6B -144.1(18) . . . . ?
F4C P1 F6A F6B -62.0(18) . . . . ?
F3C P1 F6A F6B 42(5) . . . . ?
F1C P1 F6A F6B 117.7(18) . . . . ?
F5A P1 F6A F6B -131.8(18) . . . . ?
F2C P1 F6A F6B 31.8(18) . . . . ?
F1B P1 F6A F6B 129.2(19) . . . . ?
F3B P1 F6A F6B 174.1(17) . . . . ?
F3A P1 F6A F6B 156(3) . . . . ?
F4B P1 F6A F6B -49.8(18) . . . . ?
F6B P1 F2B F2C -2.6(14) . . . . ?
F2A P1 F2B F2C -58.3(17) . . . . ?
F5C P1 F2B F2C 169(2) . . . . ?
F4C P1 F2B F2C 81.7(14) . . . . ?
F3C P1 F2B F2C 167.4(15) . . . . ?
F1C P1 F2B F2C -99.8(14) . . . . ?
F5A P1 F2B F2C 123.3(16) . . . . ?
F1B P1 F2B F2C -95.1(15) . . . . ?
F3B P1 F2B F2C 178.6(15) . . . . ?
F3A P1 F2B F2C 175.3(15) . . . . ?
F4B P1 F2B F2C 78.8(14) . . . . ?
F6B P1 F3B F3C -70(16) . . . . ?
F2A P1 F3B F3C -40.7(12) . . . . ?
F5C P1 F3B F3C 150.1(14) . . . . ?
F4C P1 F3B F3C 70.5(12) . . . . ?
F1C P1 F3B F3C -108.8(12) . . . . ?
F5A P1 F3B F3C 138.7(12) . . . . ?
F2C P1 F3B F3C -26.7(13) . . . . ?
F1B P1 F3B F3C -121.8(13) . . . . ?
F3A P1 F3B F3C -6(4) . . . . ?
F4B P1 F3B F3C 58.5(12) . . . . ?
F6B P1 F5B F5A 105.7(19) . . . . ?
F2A P1 F5B F5A -177.4(19) . . . . ?
F5C P1 F5B F5A -46(3) . . . . ?
F4C P1 F5B F5A 21.6(19) . . . . ?
F3C P1 F5B F5A -66(2) . . . . ?
F1C P1 F5B F5A -156.8(19) . . . . ?
F2C P1 F5B F5A 114.1(18) . . . . ?
F1B P1 F5B F5A -163(2) . . . . ?
F3B P1 F5B F5A -75.6(19) . . . . ?
F3A P1 F5B F5A -72.8(19) . . . . ?
F4B P1 F5B F5A 23.5(19) . . . . ?
P1 F6A F6B F6C 95(3) . . . . ?
P1 F6A F6B F2C -49.8(17) . . . . ?
F2A P1 F6B F6A -131.1(18) . . . . ?
F5C P1 F6B F6A 37.8(19) . . . . ?
F4C P1 F6B F6A 117.7(18) . . . . ?
F3C P1 F6B F6A -167.8(15) . . . . ?
F1C P1 F6B F6A -63.1(18) . . . . ?
F5A P1 F6B F6A 49.4(18) . . . . ?
F2C P1 F6B F6A -145.5(19) . . . . ?
F1B P1 F6B F6A -50.0(19) . . . . ?
F3B P1 F6B F6A -101(15) . . . . ?
F3A P1 F6B F6A -156(2) . . . . ?
F4B P1 F6B F6A 129.6(18) . . . . ?
F2A P1 F6B F6C -168.3(19) . . . . ?
F5C P1 F6B F6C 1(2) . . . . ?
F4C P1 F6B F6C 80.5(18) . . . . ?
F3C P1 F6B F6C 155.0(16) . . . . ?
F1C P1 F6B F6C -100.2(18) . . . . ?
F5A P1 F6B F6C 12.2(19) . . . . ?
F2C P1 F6B F6C 177.3(19) . . . . ?
F1B P1 F6B F6C -87.2(19) . . . . ?
F3B P1 F6B F6C -138(15) . . . . ?
F3A P1 F6B F6C 167(2) . . . . ?
F4B P1 F6B F6C 92.4(18) . . . . ?
F2A P1 F6B F2C 14.4(5) . . . . ?
F5C P1 F6B F2C -176.7(7) . . . . ?
F4C P1 F6B F2C -96.8(5) . . . . ?
F3C P1 F6B F2C -22.3(13) . . . . ?
F1C P1 F6B F2C 82.4(5) . . . . ?
F5A P1 F6B F2C -165.1(5) . . . . ?
F1B P1 F6B F2C 95.5(7) . . . . ?
F3B P1 F6B F2C 44(16) . . . . ?
F3A P1 F6B F2C -11(3) . . . . ?
F4B P1 F6B F2C -84.9(6) . . . . ?
P1 F1A F1C F2A 27.4(12) . . . . ?
F6B P1 F1C F1A 77.9(12) . . . . ?
F2A P1 F1C F1A 154.3(13) . . . . ?
F5C P1 F1C F1A -30.6(12) . . . . ?
F4C P1 F1C F1A -129(15) . . . . ?
F3C P1 F1C F1A -125.4(12) . . . . ?
F5A P1 F1C F1A -26.7(13) . . . . ?
F2C P1 F1C F1A 144.5(12) . . . . ?
F1B P1 F1C F1A 6(3) . . . . ?
F3B P1 F1C F1A -103.2(12) . . . . ?
F3A P1 F1C F1A -112.2(13) . . . . ?
F4B P1 F1C F1A 159(2) . . . . ?
F6B P1 F1C F2A -76.4(6) . . . . ?
F5C P1 F1C F2A 175.0(7) . . . . ?
F4C P1 F1C F2A 76(15) . . . . ?
F3C P1 F1C F2A 80.3(6) . . . . ?
F5A P1 F1C F2A 178.9(7) . . . . ?
F2C P1 F1C F2A -9.9(7) . . . . ?
F1B P1 F1C F2A -149(3) . . . . ?
F3B P1 F1C F2A 102.4(6) . . . . ?
F3A P1 F1C F2A 93.5(7) . . . . ?
F4B P1 F1C F2A 5(2) . . . . ?
F2C F2A F1C F1A 16(3) . . . . ?
P1 F2A F1C F1A -35.0(17) . . . . ?
F2C F2A F1C P1 51(3) . . . . ?
P1 F2A F2C F2B -103.0(16) . . . . ?
F1C F2A F2C F2B -144(3) . . . . ?
F1C F2A F2C P1 -40.8(19) . . . . ?
P1 F2A F2C F6B 40.0(11) . . . . ?
F1C F2A F2C F6B -1(3) . . . . ?
P1 F2B F2C F2A 66.3(18) . . . . ?
P1 F2B F2C F6B 3.5(19) . . . . ?
F6B P1 F2C F2A 130(2) . . . . ?
F5C P1 F2C F2A 160(6) . . . . ?
F4C P1 F2C F2A -148(2) . . . . ?
F3C P1 F2C F2A -59(2) . . . . ?
F1C P1 F2C F2A 30(2) . . . . ?
F5A P1 F2C F2A -176.8(19) . . . . ?
F1B P1 F2C F2A 39(2) . . . . ?
F3B P1 F2C F2A -49(2) . . . . ?
F3A P1 F2C F2A -52(2) . . . . ?
F4B P1 F2C F2A -146(2) . . . . ?
F6B P1 F2C F2B 177.1(15) . . . . ?
F2A P1 F2C F2B 47.4(14) . . . . ?
F5C P1 F2C F2B -152(6) . . . . ?
F4C P1 F2C F2B -100.5(14) . . . . ?
F3C P1 F2C F2B -11.8(14) . . . . ?
F1C P1 F2C F2B 77.8(14) . . . . ?
F5A P1 F2C F2B -129.3(18) . . . . ?
F1B P1 F2C F2B 86.9(15) . . . . ?
F3B P1 F2C F2B -1.5(16) . . . . ?
F3A P1 F2C F2B -4.8(15) . . . . ?
F4B P1 F2C F2B -98.9(15) . . . . ?
F2A P1 F2C F6B -130(2) . . . . ?
F5C P1 F2C F6B 30(7) . . . . ?
F4C P1 F2C F6B 82.4(5) . . . . ?
F3C P1 F2C F6B 171.1(5) . . . . ?
F1C P1 F2C F6B -99.3(5) . . . . ?
F5A P1 F2C F6B 53.5(18) . . . . ?
F1B P1 F2C F6B -90.2(6) . . . . ?
F3B P1 F2C F6B -178.6(6) . . . . ?
F3A P1 F2C F6B 178.1(5) . . . . ?
F4B P1 F2C F6B 83.9(6) . . . . ?
F6A F6B F2C F2A 13(3) . . . . ?
F6C F6B F2C F2A -56(6) . . . . ?
P1 F6B F2C F2A -48.6(17) . . . . ?
F6A F6B F2C F2B 57(4) . . . . ?
F6C F6B F2C F2B -11(6) . . . . ?
P1 F6B F2C F2B -4(2) . . . . ?
F6A F6B F2C P1 62(2) . . . . ?
F6C F6B F2C P1 -7(5) . . . . ?
F6B P1 F3C F3B 175.7(13) . . . . ?
F2A P1 F3C F3B 139.2(12) . . . . ?
F5C P1 F3C F3B -28.8(13) . . . . ?
F4C P1 F3C F3B -110.6(12) . . . . ?
F1C P1 F3C F3B 69.5(12) . . . . ?
F5A P1 F3C F3B -41.1(12) . . . . ?
F2C P1 F3C F3B 155.2(12) . . . . ?
F1B P1 F3C F3B 59.1(13) . . . . ?
F3A P1 F3C F3B 4(3) . . . . ?
F4B P1 F3C F3B -122.7(12) . . . . ?
F6B P1 F4C F4A 116.5(14) . . . . ?
F2A P1 F4C F4A 39.5(16) . . . . ?
F5C P1 F4C F4A -135.2(15) . . . . ?
F3C P1 F4C F4A -40.2(14) . . . . ?
F1C P1 F4C F4A -36(16) . . . . ?
F5A P1 F4C F4A -139.5(16) . . . . ?
F2C P1 F4C F4A 49.8(15) . . . . ?
F1B P1 F4C F4A -166(2) . . . . ?
F3B P1 F4C F4A -62.3(15) . . . . ?
F3A P1 F4C F4A -53.4(15) . . . . ?
F4B P1 F4C F4A 42(3) . . . . ?
F6A F6B F6C P1 -91(3) . . . . ?
F2C F6B F6C P1 6(4) . . . . ?
F2A P1 F6C F6B 11.6(19) . . . . ?
F5C P1 F6C F6B -179.4(19) . . . . ?
F4C P1 F6C F6B -97.2(18) . . . . ?
F3C P1 F6C F6B -72(3) . . . . ?
F1C P1 F6C F6B 82.5(18) . . . . ?
F5A P1 F6C F6B -167.9(18) . . . . ?
F2C P1 F6C F6B -2.5(18) . . . . ?
F1B P1 F6C F6B 93.5(18) . . . . ?
F3B P1 F6C F6B 175.9(17) . . . . ?
F3A P1 F6C F6B -166(3) . . . . ?
F4B P1 F6C F6B -84.9(18) . . . . ?
F11C P2 F9A F9B -155.3(10) . . . . ?
F10A P2 F9A F9B 13.7(12) . . . . ?
F7 P2 F9A F9B 105.9(11) . . . . ?
F10B P2 F9A F9B 17.4(13) . . . . ?
F8 P2 F9A F9B -73.3(11) . . . . ?
F12C P2 F9A F9B 162.4(16) . . . . ?
F11B P2 F9A F9B -176.2(9) . . . . ?
F10C P2 F9A F9B 2.1(16) . . . . ?
F11A P2 F9A F9B -98(2) . . . . ?
F12B P2 F9A F9B -169.8(14) . . . . ?
F11C P2 F9A F12C 42.3(9) . . . . ?
F9B P2 F9A F12C -162.4(16) . . . . ?
F10A P2 F9A F12C -148.7(8) . . . . ?
F7 P2 F9A F12C -56.5(8) . . . . ?
F10B P2 F9A F12C -145.0(7) . . . . ?
F8 P2 F9A F12C 124.3(8) . . . . ?
F11B P2 F9A F12C 21.4(12) . . . . ?
F10C P2 F9A F12C -160.3(8) . . . . ?
F11A P2 F9A F12C 100(2) . . . . ?
F12B P2 F9A F12C 27.8(7) . . . . ?
F11C P2 F9A F12B 14.6(7) . . . . ?
F9B P2 F9A F12B 169.8(14) . . . . ?
F10A P2 F9A F12B -176.4(6) . . . . ?
F7 P2 F9A F12B -84.2(5) . . . . ?
F10B P2 F9A F12B -172.8(5) . . . . ?
F8 P2 F9A F12B 96.5(5) . . . . ?
F12C P2 F9A F12B -27.8(7) . . . . ?
F11B P2 F9A F12B -6.3(9) . . . . ?
F10C P2 F9A F12B 171.9(7) . . . . ?
F11A P2 F9A F12B 72(2) . . . . ?
F11C P2 F9A F9C 176.9(5) . . . . ?
F9B P2 F9A F9C -27.8(10) . . . . ?
F10A P2 F9A F9C -14.1(6) . . . . ?
F7 P2 F9A F9C 78.1(5) . . . . ?
F10B P2 F9A F9C -10.5(7) . . . . ?
F8 P2 F9A F9C -101.1(5) . . . . ?
F12C P2 F9A F9C 134.6(9) . . . . ?
F11B P2 F9A F9C 156.0(6) . . . . ?
F10C P2 F9A F9C -25.8(9) . . . . ?
F11A P2 F9A F9C -126(2) . . . . ?
F12B P2 F9A F9C 162.3(7) . . . . ?
F11C P2 F10A F10B -23.9(15) . . . . ?
F9B P2 F10A F10B -177.3(10) . . . . ?
F7 P2 F10A F10B 77.3(8) . . . . ?
F9A P2 F10A F10B 174.9(8) . . . . ?
F8 P2 F10A F10B -102.1(8) . . . . ?
F12C P2 F10A F10B 154.4(7) . . . . ?
F11B P2 F10A F10B 2.4(11) . . . . ?
F10C P2 F10A F10B -13.9(7) . . . . ?
F11A P2 F10A F10B -21.9(9) . . . . ?
F12B P2 F10A F10B 169.2(8) . . . . ?
F11C P2 F10A F9C -177.7(9) . . . . ?
F9B P2 F10A F9C 28.9(8) . . . . ?
F7 P2 F10A F9C -76.5(8) . . . . ?
F10B P2 F10A F9C -153.8(13) . . . . ?
F9A P2 F10A F9C 21.1(9) . . . . ?
F8 P2 F10A F9C 104.1(8) . . . . ?
F12C P2 F10A F9C 0.6(10) . . . . ?
F11B P2 F10A F9C -151.4(7) . . . . ?
F10C P2 F10A F9C -167.7(11) . . . . ?
F11A P2 F10A F9C -175.7(9) . . . . ?
F12B P2 F10A F9C 15.4(14) . . . . ?
F11C P2 F10A F10C -10.0(13) . . . . ?
F9B P2 F10A F10C -163.3(8) . . . . ?
F7 P2 F10A F10C 91.3(5) . . . . ?
F10B P2 F10A F10C 13.9(7) . . . . ?
F9A P2 F10A F10C -171.2(6) . . . . ?
F8 P2 F10A F10C -88.2(5) . . . . ?
F12C P2 F10A F10C 168.4(5) . . . . ?
F11B P2 F10A F10C 16.3(8) . . . . ?
F11A P2 F10A F10C -7.9(7) . . . . ?
F12B P2 F10A F10C -176.9(8) . . . . ?
F11C P2 F10A F9B 153.3(10) . . . . ?
F7 P2 F10A F9B -105.4(5) . . . . ?
F10B P2 F10A F9B 177.3(10) . . . . ?
F9A P2 F10A F9B -7.9(7) . . . . ?
F8 P2 F10A F9B 75.2(5) . . . . ?
F12C P2 F10A F9B -28.3(7) . . . . ?
F11B P2 F10A F9B 179.7(5) . . . . ?
F10C P2 F10A F9B 163.3(8) . . . . ?
F11A P2 F10A F9B 155.4(7) . . . . ?
F12B P2 F10A F9B -13.5(11) . . . . ?
F11C P2 F11A F11B -34.0(7) . . . . ?
F9B P2 F11A F11B -169.8(9) . . . . ?
F10A P2 F11A F11B 147.4(9) . . . . ?
F7 P2 F11A F11B 55.0(8) . . . . ?
F10B P2 F11A F11B 133.6(10) . . . . ?
F9A P2 F11A F11B -101(2) . . . . ?
F8 P2 F11A F11B -125.9(8) . . . . ?
F12C P2 F11A F11B -27.2(14) . . . . ?
F10C P2 F11A F11B 138.2(13) . . . . ?
F12B P2 F11A F11B -39.1(10) . . . . ?
F11C P2 F11A F10C -172.2(11) . . . . ?
F9B P2 F11A F10C 51.9(15) . . . . ?
F10A P2 F11A F10C 9.1(8) . . . . ?
F7 P2 F11A F10C -83.3(7) . . . . ?
F10B P2 F11A F10C -4.6(7) . . . . ?
F9A P2 F11A F10C 121(2) . . . . ?
F8 P2 F11A F10C 95.9(8) . . . . ?
F12C P2 F11A F10C -165.5(7) . . . . ?
F11B P2 F11A F10C -138.2(13) . . . . ?
F12B P2 F11A F10C -177.3(7) . . . . ?
F9B P2 F11A F11C -135.9(11) . . . . ?
F10A P2 F11A F11C -178.7(7) . . . . ?
F7 P2 F11A F11C 88.9(6) . . . . ?
F10B P2 F11A F11C 167.6(8) . . . . ?
F9A P2 F11A F11C -67(2) . . . . ?
F8 P2 F11A F11C -91.9(6) . . . . ?
F12C P2 F11A F11C 6.7(13) . . . . ?
F11B P2 F11A F11C 34.0(7) . . . . ?
F10C P2 F11A F11C 172.2(12) . . . . ?
F12B P2 F11A F11C -5.1(9) . . . . ?
F11C P2 F11A F10B -167.6(8) . . . . ?
F9B P2 F11A F10B 56.5(12) . . . . ?
F10A P2 F11A F10B 13.7(6) . . . . ?
F7 P2 F11A F10B -78.7(4) . . . . ?
F9A P2 F11A F10B 125(2) . . . . ?
F8 P2 F11A F10B 100.5(4) . . . . ?
F12C P2 F11A F10B -160.9(7) . . . . ?
F11B P2 F11A F10B -133.6(10) . . . . ?
F10C P2 F11A F10B 4.6(7) . . . . ?
F12B P2 F11A F10B -172.7(5) . . . . ?
F11C P2 F12A F12B 145.1(12) . . . . ?
F9B P2 F12A F12B -44.3(9) . . . . ?
F10A P2 F12A F12B -103(2) . . . . ?
F7 P2 F12A F12B 66.7(8) . . . . ?
F10B P2 F12A F12B 167.6(8) . . . . ?
F9A P2 F12A F12B -29.3(8) . . . . ?
F8 P2 F12A F12B -113.9(8) . . . . ?
F12C P2 F12A F12B -1.1(8) . . . . ?
F11B P2 F12A F12B 133.8(9) . . . . ?
F10C P2 F12A F12B 170.4(8) . . . . ?
F11A P2 F12A F12B 165.2(9) . . . . ?
F9B P2 F12A F11C 170.6(8) . . . . ?
F10A P2 F12A F11C 112(2) . . . . ?
F7 P2 F12A F11C -78.5(8) . . . . ?
F10B P2 F12A F11C 22.5(11) . . . . ?
F9A P2 F12A F11C -174.4(9) . . . . ?
F8 P2 F12A F11C 101.0(8) . . . . ?
F12C P2 F12A F11C -146.3(9) . . . . ?
F11B P2 F12A F11C -11.4(8) . . . . ?
F10C P2 F12A F11C 25.3(9) . . . . ?
F11A P2 F12A F11C 20.0(9) . . . . ?
F12B P2 F12A F11C -145.1(12) . . . . ?
F11C P2 F12A F12C 146.3(9) . . . . ?
F9B P2 F12A F12C -43.1(5) . . . . ?
F10A P2 F12A F12C -102(2) . . . . ?
F7 P2 F12A F12C 67.8(4) . . . . ?
F10B P2 F12A F12C 168.8(6) . . . . ?
F9A P2 F12A F12C -28.1(4) . . . . ?
F8 P2 F12A F12C -112.7(4) . . . . ?
F11B P2 F12A F12C 134.9(5) . . . . ?
F10C P2 F12A F12C 171.6(5) . . . . ?
F11A P2 F12A F12C 166.3(6) . . . . ?
F12B P2 F12A F12C 1.1(8) . . . . ?
F11C P2 F12A F11B 11.4(8) . . . . ?
F9B P2 F12A F11B -178.0(5) . . . . ?
F10A P2 F12A F11B 123(2) . . . . ?
F7 P2 F12A F11B -67.1(4) . . . . ?
F10B P2 F12A F11B 33.9(8) . . . . ?
F9A P2 F12A F11B -163.0(5) . . . . ?
F8 P2 F12A F11B 112.4(4) . . . . ?
F12C P2 F12A F11B -134.9(5) . . . . ?
F10C P2 F12A F11B 36.7(6) . . . . ?
F11A P2 F12A F11B 31.4(5) . . . . ?
F12B P2 F12A F11B -133.8(9) . . . . ?
F12C F9A F9B F9C -45(4) . . . . ?
F12B F9A F9B F9C -84(2) . . . . ?
P2 F9A F9B F9C -71.0(18) . . . . ?
F12C F9A F9B P2 27(2) . . . . ?
F12B F9A F9B P2 -12.6(17) . . . . ?
F9C F9A F9B P2 71.0(18) . . . . ?
F12C F9A F9B F10A 7(4) . . . . ?
F12B F9A F9B F10A -32(3) . . . . ?
P2 F9A F9B F10A -19.4(16) . . . . ?
F9C F9A F9B F10A 51.6(17) . . . . ?
F12B F9A F9B F12C -39.1(16) . . . . ?
P2 F9A F9B F12C -27(2) . . . . ?
F9C F9A F9B F12C 45(4) . . . . ?
F11C P2 F9B F9A 39.0(15) . . . . ?
F10A P2 F9B F9A -164.6(13) . . . . ?
F7 P2 F9B F9A -80.0(11) . . . . ?
F10B P2 F9B F9A -166.1(11) . . . . ?
F8 P2 F9B F9A 100.9(11) . . . . ?
F12C P2 F9B F9A -11.0(10) . . . . ?
F11B P2 F9B F9A 17(4) . . . . ?
F10C P2 F9B F9A -178.7(10) . . . . ?
F11A P2 F9B F9A 145.9(12) . . . . ?
F12B P2 F9B F9A 8.4(11) . . . . ?
F11C P2 F9B F9C 173.5(8) . . . . ?
F10A P2 F9B F9C -30.0(8) . . . . ?
F7 P2 F9B F9C 54.5(9) . . . . ?
F10B P2 F9B F9C -31.5(9) . . . . ?
F9A P2 F9B F9C 134.6(16) . . . . ?
F8 P2 F9B F9C -124.5(9) . . . . ?
F12C P2 F9B F9C 123.6(10) . . . . ?
F11B P2 F9B F9C 152(3) . . . . ?
F10C P2 F9B F9C -44.1(10) . . . . ?
F11A P2 F9B F9C -79.5(14) . . . . ?
F12B P2 F9B F9C 143.0(9) . . . . ?
F11C P2 F9B F10A -156.5(8) . . . . ?
F7 P2 F9B F10A 84.5(5) . . . . ?
F10B P2 F9B F10A -1.5(6) . . . . ?
F9A P2 F9B F10A 164.6(13) . . . . ?
F8 P2 F9B F10A -94.5(5) . . . . ?
F12C P2 F9B F10A 153.6(7) . . . . ?
F11B P2 F9B F10A -178(100) . . . . ?
F10C P2 F9B F10A -14.1(7) . . . . ?
F11A P2 F9B F10A -49.5(13) . . . . ?
F12B P2 F9B F10A 173.0(6) . . . . ?
F11C P2 F9B F12C 49.9(9) . . . . ?
F10A P2 F9B F12C -153.6(7) . . . . ?
F7 P2 F9B F12C -69.1(4) . . . . ?
F10B P2 F9B F12C -155.1(4) . . . . ?
F9A P2 F9B F12C 11.0(10) . . . . ?
F8 P2 F9B F12C 111.9(4) . . . . ?
F11B P2 F9B F12C 28(3) . . . . ?
F10C P2 F9B F12C -167.7(5) . . . . ?
F11A P2 F9B F12C 156.9(11) . . . . ?
F12B P2 F9B F12C 19.4(5) . . . . ?
F10B F10A F9B F9A 26(3) . . . . ?
F9C F10A F9B F9A -102(2) . . . . ?
F10C F10A F9B F9A 40(2) . . . . ?
P2 F10A F9B F9A 22.2(19) . . . . ?
F10B F10A F9B F9C 128(2) . . . . ?
F10C F10A F9B F9C 142.2(17) . . . . ?
P2 F10A F9B F9C 124.1(14) . . . . ?
F10B F10A F9B P2 3.5(14) . . . . ?
F9C F10A F9B P2 -124.1(14) . . . . ?
F10C F10A F9B P2 18.1(8) . . . . ?
F10B F10A F9B F12C 28.7(18) . . . . ?
F9C F10A F9B F12C -98.9(14) . . . . ?
F10C F10A F9B F12C 43.2(13) . . . . ?
P2 F10A F9B F12C 25.1(6) . . . . ?
F9C F10A F10B F10C 105(3) . . . . ?
P2 F10A F10B F10C 57(3) . . . . ?
F9B F10A F10B F10C 54(3) . . . . ?
F9C F10A F10B P2 47(2) . . . . ?
F10C F10A F10B P2 -57(3) . . . . ?
F9B F10A F10B P2 -3.1(12) . . . . ?
F9C F10A F10B F11A 75(3) . . . . ?
F10C F10A F10B F11A -30(2) . . . . ?
P2 F10A F10B F11A 27.1(11) . . . . ?
F9B F10A F10B F11A 24(2) . . . . ?
F11C P2 F10B F10C 20.4(15) . . . . ?
F9B P2 F10B F10C -143.4(13) . . . . ?
F10A P2 F10B F10C -145.9(18) . . . . ?
F7 P2 F10B F10C 112.6(13) . . . . ?
F9A P2 F10B F10C -152.3(13) . . . . ?
F8 P2 F10B F10C -67.4(13) . . . . ?
F12C P2 F10B F10C 166.6(12) . . . . ?
F11B P2 F10B F10C 36.1(14) . . . . ?
F11A P2 F10B F10C 9.3(14) . . . . ?
F12B P2 F10B F10C 94(5) . . . . ?
F11C P2 F10B F10A 166.3(9) . . . . ?
F9B P2 F10B F10A 2.4(9) . . . . ?
F7 P2 F10B F10A -101.5(8) . . . . ?
F9A P2 F10B F10A -6.4(10) . . . . ?
F8 P2 F10B F10A 78.5(9) . . . . ?
F12C P2 F10B F10A -47.5(12) . . . . ?
F11B P2 F10B F10A -178.0(9) . . . . ?
F10C P2 F10B F10A 145.9(18) . . . . ?
F11A P2 F10B F10A 155.1(10) . . . . ?
F12B P2 F10B F10A -120(4) . . . . ?
F11C P2 F10B F11A 11.2(8) . . . . ?
F9B P2 F10B F11A -152.7(7) . . . . ?
F10A P2 F10B F11A -155.1(10) . . . . ?
F7 P2 F10B F11A 103.3(6) . . . . ?
F9A P2 F10B F11A -161.6(7) . . . . ?
F8 P2 F10B F11A -76.6(6) . . . . ?
F12C P2 F10B F11A 157.4(9) . . . . ?
F11B P2 F10B F11A 26.8(6) . . . . ?
F10C P2 F10B F11A -9.3(14) . . . . ?
F12B P2 F10B F11A 85(5) . . . . ?
F11B F11A F10B F10C 156(4) . . . . ?
F11C F11A F10B F10C -169(3) . . . . ?
P2 F11A F10B F10C -158(3) . . . . ?
F11B F11A F10B F10A -76.0(17) . . . . ?
F10C F11A F10B F10A 128(3) . . . . ?
F11C F11A F10B F10A -41.0(17) . . . . ?
P2 F11A F10B F10A -29.6(12) . . . . ?
F11B F11A F10B P2 -46.3(10) . . . . ?
F10C F11A F10B P2 158(3) . . . . ?
F11C F11A F10B P2 -11.3(8) . . . . ?
F10C F11A F11B F11C 107.0(16) . . . . ?
P2 F11A F11B F11C 61.1(10) . . . . ?
F10B F11A F11B F11C 101.6(13) . . . . ?
F10C F11A F11B P2 45.9(13) . . . . ?
F11C F11A F11B P2 -61.1(10) . . . . ?
F10B F11A F11B P2 40.5(7) . . . . ?
F10C F11A F11B F12A 96.6(14) . . . . ?
F11C F11A F11B F12A -10.4(8) . . . . ?
P2 F11A F11B F12A 50.7(6) . . . . ?
F10B F11A F11B F12A 91.2(10) . . . . ?
F9B P2 F11B F11C 27(4) . . . . ?
F10A P2 F11B F11C -151.1(10) . . . . ?
F7 P2 F11B F11C 126.2(10) . . . . ?
F10B P2 F11B F11C -149.8(9) . . . . ?
F9A P2 F11B F11C 41.0(12) . . . . ?
F8 P2 F11B F11C -54.8(10) . . . . ?
F12C P2 F11B F11C 53.6(10) . . . . ?
F10C P2 F11B F11C -137.9(10) . . . . ?
F11A P2 F11B F11C -110.0(13) . . . . ?
F12B P2 F11B F11C 35.7(10) . . . . ?
F11C P2 F11B F11A 110.0(13) . . . . ?
F9B P2 F11B F11A 137(3) . . . . ?
F10A P2 F11B F11A -41.1(11) . . . . ?
F7 P2 F11B F11A -123.8(9) . . . . ?
F10B P2 F11B F11A -39.8(9) . . . . ?
F9A P2 F11B F11A 151.0(10) . . . . ?
F8 P2 F11B F11A 55.2(9) . . . . ?
F12C P2 F11B F11A 163.7(9) . . . . ?
F10C P2 F11B F11A -27.9(9) . . . . ?
F12B P2 F11B F11A 145.8(10) . . . . ?
F11C P2 F11B F12A -13.4(9) . . . . ?
F9B P2 F11B F12A 13(3) . . . . ?
F10A P2 F11B F12A -164.5(6) . . . . ?
F7 P2 F11B F12A 112.8(4) . . . . ?
F10B P2 F11B F12A -163.2(4) . . . . ?
F9A P2 F11B F12A 27.6(8) . . . . ?
F8 P2 F11B F12A -68.2(4) . . . . ?
F12C P2 F11B F12A 40.2(4) . . . . ?
F10C P2 F11B F12A -151.3(5) . . . . ?
F11A P2 F11B F12A -123.4(10) . . . . ?
F12B P2 F11B F12A 22.4(4) . . . . ?
F12B F12A F11B F11C -156(4) . . . . ?
F12C F12A F11B F11C -146(4) . . . . ?
P2 F12A F11B F11C -109(4) . . . . ?
F12B F12A F11B F11A -103.4(13) . . . . ?
F11C F12A F11B F11A 52(4) . . . . ?
F12C F12A F11B F11A -93.8(10) . . . . ?
P2 F12A F11B F11A -56.8(9) . . . . ?
F12B F12A F11B P2 -46.6(9) . . . . ?
F11C F12A F11B P2 109(4) . . . . ?
F12C F12A F11B P2 -37.0(4) . . . . ?
F11C F12A F12B F12C 39(4) . . . . ?
P2 F12A F12B F12C 4(3) . . . . ?
F11B F12A F12B F12C 44(3) . . . . ?
F11C F12A F12B F9A 73.5(16) . . . . ?
F12C F12A F12B F9A 35(2) . . . . ?
P2 F12A F12B F9A 38.7(10) . . . . ?
F11B F12A F12B F9A 78.5(12) . . . . ?
F12C F12A F12B F11C -39(4) . . . . ?
P2 F12A F12B F11C -34.8(11) . . . . ?
F11B F12A F12B F11C 4.9(8) . . . . ?
F11C F12A F12B P2 34.8(11) . . . . ?
F12C F12A F12B P2 -4(3) . . . . ?
F11B F12A F12B P2 39.8(6) . . . . ?
F9B F9A F12B F12C 117(2) . . . . ?
P2 F9A F12B F12C 104.3(15) . . . . ?
F9C F9A F12B F12C 84.9(16) . . . . ?
F9B F9A F12B F12A -32(3) . . . . ?
F12C F9A F12B F12A -149(2) . . . . ?
P2 F9A F12B F12A -44.9(12) . . . . ?
F9C F9A F12B F12A -64.3(16) . . . . ?
F9B F9A F12B F11C 0(2) . . . . ?
F12C F9A F12B F11C -116.9(16) . . . . ?
P2 F9A F12B F11C -12.7(6) . . . . ?
F9C F9A F12B F11C -32.1(13) . . . . ?
F9B F9A F12B P2 13.1(17) . . . . ?
F12C F9A F12B P2 -104.3(15) . . . . ?
F9C F9A F12B P2 -19.4(8) . . . . ?
F11C P2 F12B F12C 160.7(11) . . . . ?
F9B P2 F12B F12C -39.1(10) . . . . ?
F10A P2 F12B F12C -27.0(15) . . . . ?
F7 P2 F12B F12C 65.5(9) . . . . ?
F10B P2 F12B F12C 84(5) . . . . ?
F9A P2 F12B F12C -33.9(8) . . . . ?
F8 P2 F12B F12C -114.6(9) . . . . ?
F11B P2 F12B F12C 142.2(9) . . . . ?
F10C P2 F12B F12C 160.1(11) . . . . ?
F11A P2 F12B F12C 165.4(9) . . . . ?
F11C P2 F12B F12A -21.4(8) . . . . ?
F9B P2 F12B F12A 138.8(8) . . . . ?
F10A P2 F12B F12A 150.9(10) . . . . ?
F7 P2 F12B F12A -116.6(8) . . . . ?
F10B P2 F12B F12A -99(5) . . . . ?
F9A P2 F12B F12A 144.0(10) . . . . ?
F8 P2 F12B F12A 63.3(8) . . . . ?
F12C P2 F12B F12A 177.9(14) . . . . ?
F11B P2 F12B F12A -39.9(7) . . . . ?
F10C P2 F12B F12A -22.0(17) . . . . ?
F11A P2 F12B F12A -16.7(10) . . . . ?
F11C P2 F12B F9A -165.4(7) . . . . ?
F9B P2 F12B F9A -5.2(7) . . . . ?
F10A P2 F12B F9A 6.8(12) . . . . ?
F7 P2 F12B F9A 99.4(5) . . . . ?
F10B P2 F12B F9A 117(4) . . . . ?
F8 P2 F12B F9A -80.7(5) . . . . ?
F12C P2 F12B F9A 33.9(8) . . . . ?
F11B P2 F12B F9A 176.0(6) . . . . ?
F10C P2 F12B F9A -166.0(12) . . . . ?
F11A P2 F12B F9A -160.7(7) . . . . ?
F9B P2 F12B F11C 160.2(6) . . . . ?
F10A P2 F12B F11C 172.3(9) . . . . ?
F7 P2 F12B F11C -95.2(5) . . . . ?
F10B P2 F12B F11C -77(5) . . . . ?
F9A P2 F12B F11C 165.4(7) . . . . ?
F8 P2 F12B F11C 84.7(5) . . . . ?
F12C P2 F12B F11C -160.7(11) . . . . ?
F11B P2 F12B F11C -18.5(5) . . . . ?
F10C P2 F12B F11C -0.6(14) . . . . ?
F11A P2 F12B F11C 4.7(8) . . . . ?
F9A F9B F9C F10A 115(2) . . . . ?
P2 F9B F9C F10A 46.0(11) . . . . ?
F12C F9B F9C F10A 98.7(12) . . . . ?
P2 F9B F9C F9A -69.3(19) . . . . ?
F10A F9B F9C F9A -115(2) . . . . ?
F12C F9B F9C F9A -16.6(14) . . . . ?
F9A F9B F9C P2 69.3(19) . . . . ?
F10A F9B F9C P2 -46.0(11) . . . . ?
F12C F9B F9C P2 52.7(7) . . . . ?
F10B F10A F9C F9B -91(2) . . . . ?
F10C F10A F9C F9B -65(2) . . . . ?
P2 F10A F9C F9B -45.1(11) . . . . ?
F10B F10A F9C F9A -69(3) . . . . ?
F10C F10A F9C F9A -43(2) . . . . ?
P2 F10A F9C F9A -22.7(9) . . . . ?
F9B F10A F9C F9A 22.4(8) . . . . ?
F10B F10A F9C P2 -46(2) . . . . ?
F10C F10A F9C P2 -19.9(18) . . . . ?
F9B F10A F9C P2 45.1(11) . . . . ?
F12C F9A F9C F9B 149(3) . . . . ?
F12B F9A F9C F9B 117(2) . . . . ?
P2 F9A F9C F9B 98(2) . . . . ?
F9B F9A F9C F10A -73(2) . . . . ?
F12C F9A F9C F10A 75.6(16) . . . . ?
F12B F9A F9C F10A 44.1(16) . . . . ?
P2 F9A F9C F10A 24.5(10) . . . . ?
F9B F9A F9C P2 -98(2) . . . . ?
F12C F9A F9C P2 51.0(10) . . . . ?
F12B F9A F9C P2 19.5(8) . . . . ?
F11C P2 F9C F9B -66(7) . . . . ?
F10A P2 F9C F9B 130.4(13) . . . . ?
F7 P2 F9C F9B -127.5(9) . . . . ?
F10B P2 F9C F9B 146.0(10) . . . . ?
F9A P2 F9C F9B -25.0(9) . . . . ?
F8 P2 F9C F9B 53.4(9) . . . . ?
F12C P2 F9C F9B -49.0(9) . . . . ?
F11B P2 F9C F9B -171.8(9) . . . . ?
F10C P2 F9C F9B 140.0(9) . . . . ?
F11A P2 F9C F9B 136.0(10) . . . . ?
F12B P2 F9C F9B -40.9(10) . . . . ?
F11C P2 F9C F10A 163(7) . . . . ?
F9B P2 F9C F10A -130.4(13) . . . . ?
F7 P2 F9C F10A 102.1(8) . . . . ?
F10B P2 F9C F10A 15.6(8) . . . . ?
F9A P2 F9C F10A -155.5(10) . . . . ?
F8 P2 F9C F10A -77.0(8) . . . . ?
F12C P2 F9C F10A -179.5(9) . . . . ?
F11B P2 F9C F10A 57.8(12) . . . . ?
F10C P2 F9C F10A 9.6(9) . . . . ?
F11A P2 F9C F10A 5.6(11) . . . . ?
F12B P2 F9C F10A -171.3(8) . . . . ?
F11C P2 F9C F9A -41(7) . . . . ?
F9B P2 F9C F9A 25.0(9) . . . . ?
F10A P2 F9C F9A 155.5(10) . . . . ?
F7 P2 F9C F9A -102.5(5) . . . . ?
F10B P2 F9C F9A 171.0(6) . . . . ?
F8 P2 F9C F9A 78.5(5) . . . . ?
F12C P2 F9C F9A -24.0(5) . . . . ?
F11B P2 F9C F9A -146.7(9) . . . . ?
F10C P2 F9C F9A 165.1(6) . . . . ?
F11A P2 F9C F9A 161.1(8) . . . . ?
F12B P2 F9C F9A -15.8(7) . . . . ?
F10A F10B F10C F11A -73(4) . . . . ?
P2 F10B F10C F11A -19(3) . . . . ?
P2 F10B F10C F10A 53(2) . . . . ?
F11A F10B F10C F10A 73(4) . . . . ?
F10A F10B F10C P2 -53(2) . . . . ?
F11A F10B F10C P2 19(3) . . . . ?
F11B F11A F10C F10B -27(4) . . . . ?
F11C F11A F10C F10B 12(4) . . . . ?
P2 F11A F10C F10B 20(3) . . . . ?
F11B F11A F10C F10A -60(2) . . . . ?
F11C F11A F10C F10A -21(2) . . . . ?
P2 F11A F10C F10A -13.4(12) . . . . ?
F10B F11A F10C F10A -33(2) . . . . ?
F11B F11A F10C P2 -46.6(13) . . . . ?
F11C F11A F10C P2 -8.0(12) . . . . ?
F10B F11A F10C P2 -20(3) . . . . ?
F9C F10A F10C F10B -97(3) . . . . ?
P2 F10A F10C F10B -118(3) . . . . ?
F9B F10A F10C F10B -134(3) . . . . ?
F10B F10A F10C F11A 132(3) . . . . ?
F9C F10A F10C F11A 36(3) . . . . ?
P2 F10A F10C F11A 14.3(13) . . . . ?
F9B F10A F10C F11A -2.2(19) . . . . ?
F10B F10A F10C P2 118(3) . . . . ?
F9C F10A F10C P2 21.4(19) . . . . ?
F9B F10A F10C P2 -16.6(8) . . . . ?
F11C P2 F10C F10B -161.5(13) . . . . ?
F9B P2 F10C F10B 39.9(15) . . . . ?
F10A P2 F10C F10B 23.8(12) . . . . ?
F7 P2 F10C F10B -66.9(13) . . . . ?
F9A P2 F10C F10B 38.7(18) . . . . ?
F8 P2 F10C F10B 112.9(13) . . . . ?
F12C P2 F10C F10B -35(3) . . . . ?
F11B P2 F10C F10B -142.4(14) . . . . ?
F11A P2 F10C F10B -167.9(18) . . . . ?
F12B P2 F10C F10B -161.0(12) . . . . ?
F11C P2 F10C F11A 6.4(9) . . . . ?
F9B P2 F10C F11A -152.2(9) . . . . ?
F10A P2 F10C F11A -168.3(11) . . . . ?
F7 P2 F10C F11A 101.1(8) . . . . ?
F10B P2 F10C F11A 167.9(18) . . . . ?
F9A P2 F10C F11A -153.4(10) . . . . ?
F8 P2 F10C F11A -79.2(8) . . . . ?
F12C P2 F10C F11A 133(2) . . . . ?
F11B P2 F10C F11A 25.5(8) . . . . ?
F12B P2 F10C F11A 6.9(17) . . . . ?
F11C P2 F10C F10A 174.7(7) . . . . ?
F9B P2 F10C F10A 16.1(8) . . . . ?
F7 P2 F10C F10A -90.6(6) . . . . ?
F10B P2 F10C F10A -23.8(12) . . . . ?
F9A P2 F10C F10A 14.9(11) . . . . ?
F8 P2 F10C F10A 89.1(6) . . . . ?
F12C P2 F10C F10A -59(2) . . . . ?
F11B P2 F10C F10A -166.2(7) . . . . ?
F11A P2 F10C F10A 168.3(11) . . . . ?
F12B P2 F10C F10A 175.2(12) . . . . ?
F11A F11B F11C F12A -130(3) . . . . ?
P2 F11B F11C F12A -65(3) . . . . ?
P2 F11B F11C F11A 65.2(10) . . . . ?
F12A F11B F11C F11A 130(3) . . . . ?
F11A F11B F11C P2 -65.2(10) . . . . ?
F12A F11B F11C P2 65(3) . . . . ?
F11A F11B F11C F12B -114.2(14) . . . . ?
P2 F11B F11C F12B -48.9(10) . . . . ?
F12A F11B F11C F12B 16(3) . . . . ?
F12B F12A F11C F11B 26(4) . . . . ?
F12C F12A F11C F11B 36(4) . . . . ?
P2 F12A F11C F11B 65(3) . . . . ?
F12B F12A F11C F11A -80(2) . . . . ?
F12C F12A F11C F11A -71(2) . . . . ?
P2 F12A F11C F11A -41.8(17) . . . . ?
F11B F12A F11C F11A -107(4) . . . . ?
F12B F12A F11C P2 -38.4(12) . . . . ?
F12C F12A F11C P2 -29.4(7) . . . . ?
F11B F12A F11C P2 -65(3) . . . . ?
F12C F12A F11C F12B 9.1(9) . . . . ?
P2 F12A F11C F12B 38.4(12) . . . . ?
F11B F12A F11C F12B -26(4) . . . . ?
F10C F11A F11C F11B -94.4(18) . . . . ?
P2 F11A F11C F11B -103.2(12) . . . . ?
F10B F11A F11C F11B -91.9(14) . . . . ?
F11B F11A F11C F12A 149(2) . . . . ?
F10C F11A F11C F12A 54(3) . . . . ?
P2 F11A F11C F12A 45.7(18) . . . . ?
F10B F11A F11C F12A 57(2) . . . . ?
F11B F11A F11C P2 103.2(12) . . . . ?
F10C F11A F11C P2 8.8(13) . . . . ?
F10B F11A F11C P2 11.3(8) . . . . ?
F11B F11A F11C F12B 109.3(16) . . . . ?
F10C F11A F11C F12B 15(2) . . . . ?
P2 F11A F11C F12B 6.1(10) . . . . ?
F10B F11A F11C F12B 17.4(17) . . . . ?
F9B P2 F11C F11B -173.9(9) . . . . ?
F10A P2 F11C F11B 48.6(15) . . . . ?
F7 P2 F11C F11B -52.0(9) . . . . ?
F10B P2 F11C F11B 33.9(10) . . . . ?
F9A P2 F11C F11B -152.6(9) . . . . ?
F8 P2 F11C F11B 127.1(9) . . . . ?
F12C P2 F11C F11B -130.1(9) . . . . ?
F10C P2 F11C F11B 40.7(10) . . . . ?
F11A P2 F11C F11B 46.0(9) . . . . ?
F12B P2 F11C F11B -139.1(11) . . . . ?
F9B P2 F11C F12A -15.0(13) . . . . ?
F10A P2 F11C F12A -152.6(9) . . . . ?
F7 P2 F11C F12A 106.8(7) . . . . ?
F10B P2 F11C F12A -167.3(7) . . . . ?
F9A P2 F11C F12A 6.2(10) . . . . ?
F8 P2 F11C F12A -74.1(7) . . . . ?
F12C P2 F11C F12A 28.8(7) . . . . ?
F11B P2 F11C F12A 158.8(14) . . . . ?
F10C P2 F11C F12A -160.5(7) . . . . ?
F11A P2 F11C F12A -155.2(11) . . . . ?
F12B P2 F11C F12A 19.7(7) . . . . ?
F9B P2 F11C F11A 140.1(10) . . . . ?
F10A P2 F11C F11A 2.5(14) . . . . ?
F7 P2 F11C F11A -98.0(7) . . . . ?
F10B P2 F11C F11A -12.1(8) . . . . ?
F9A P2 F11C F11A 161.4(8) . . . . ?
F8 P2 F11C F11A 81.1(7) . . . . ?
F12C P2 F11C F11A -176.1(7) . . . . ?
F11B P2 F11C F11A -46.0(9) . . . . ?
F10C P2 F11C F11A -5.3(8) . . . . ?
F12B P2 F11C F11A 174.9(9) . . . . ?
F9B P2 F11C F12B -34.7(10) . . . . ?
F10A P2 F11C F12B -172.3(9) . . . . ?
F7 P2 F11C F12B 87.1(4) . . . . ?
F10B P2 F11C F12B 173.0(5) . . . . ?
F9A P2 F11C F12B -13.5(7) . . . . ?
F8 P2 F11C F12B -93.8(4) . . . . ?
F12C P2 F11C F12B 9.1(5) . . . . ?
F11B P2 F11C F12B 139.1(11) . . . . ?
F10C P2 F11C F12B 179.8(5) . . . . ?
F11A P2 F11C F12B -174.9(9) . . . . ?
F12C F12B F11C F11B 35(2) . . . . ?
F12A F12B F11C F11B -167(2) . . . . ?
F9A F12B F11C F11B 70.7(16) . . . . ?
P2 F12B F11C F11B 57.0(13) . . . . ?
F12C F12B F11C F12A -158(2) . . . . ?
F9A F12B F11C F12A -122.5(15) . . . . ?
P2 F12B F11C F12A -136.1(14) . . . . ?
F12C F12B F11C F11A -28(2) . . . . ?
F12A F12B F11C F11A 129.8(19) . . . . ?
F9A F12B F11C F11A 7.3(16) . . . . ?
P2 F12B F11C F11A -6.3(11) . . . . ?
F12C F12B F11C P2 -22.1(12) . . . . ?
F12A F12B F11C P2 136.1(14) . . . . ?
F9A F12B F11C P2 13.6(7) . . . . ?
F12A F12B F12C F9A 58(3) . . . . ?
F11C F12B F12C F9A 80.2(16) . . . . ?
P2 F12B F12C F9A 61.7(12) . . . . ?
F12A F12B F12C P2 -4(3) . . . . ?
F9A F12B F12C P2 -61.7(12) . . . . ?
F11C F12B F12C P2 18.6(10) . . . . ?
F9A F12B F12C F12A -58(3) . . . . ?
F11C F12B F12C F12A 23(2) . . . . ?
P2 F12B F12C F12A 4(3) . . . . ?
F12A F12B F12C F9B 36(3) . . . . ?
F9A F12B F12C F9B -21.4(9) . . . . ?
F11C F12B F12C F9B 58.8(15) . . . . ?
P2 F12B F12C F9B 40.3(8) . . . . ?
F9B F9A F12C F12B -91(3) . . . . ?
P2 F9A F12C F12B -65.5(13) . . . . ?
F9C F9A F12C F12B -112.1(14) . . . . ?
F9B F9A F12C P2 -26(2) . . . . ?
F12B F9A F12C P2 65.5(13) . . . . ?
F9C F9A F12C P2 -46.5(8) . . . . ?
F9B F9A F12C F12A -77(2) . . . . ?
F12B F9A F12C F12A 14.2(10) . . . . ?
P2 F9A F12C F12A -51.3(6) . . . . ?
F9C F9A F12C F12A -97.9(10) . . . . ?
F12B F9A F12C F9B 91(3) . . . . ?
P2 F9A F12C F9B 26(2) . . . . ?
F9C F9A F12C F9B -20.6(18) . . . . ?
F11C P2 F12C F12B -17.1(10) . . . . ?
F9B P2 F12C F12B 135.9(11) . . . . ?
F10A P2 F12C F12B 163.8(9) . . . . ?
F7 P2 F12C F12B -111.6(9) . . . . ?
F10B P2 F12C F12B -167.0(8) . . . . ?
F9A P2 F12C F12B 126.0(13) . . . . ?
F8 P2 F12C F12B 68.8(9) . . . . ?
F11B P2 F12C F12B -40.1(10) . . . . ?
F10C P2 F12C F12B -144(2) . . . . ?
F11A P2 F12C F12B -22.6(14) . . . . ?
F11C P2 F12C F9A -143.1(9) . . . . ?
F9B P2 F12C F9A 9.9(9) . . . . ?
F10A P2 F12C F9A 37.7(10) . . . . ?
F7 P2 F12C F9A 122.4(8) . . . . ?
F10B P2 F12C F9A 67.0(11) . . . . ?
F8 P2 F12C F9A -57.3(8) . . . . ?
F11B P2 F12C F9A -166.1(8) . . . . ?
F10C P2 F12C F9A 90(2) . . . . ?
F11A P2 F12C F9A -148.6(11) . . . . ?
F12B P2 F12C F9A -126.0(13) . . . . ?
F11C P2 F12C F12A -18.4(5) . . . . ?
F9B P2 F12C F12A 134.7(6) . . . . ?
F10A P2 F12C F12A 162.5(6) . . . . ?
F7 P2 F12C F12A -112.8(4) . . . . ?
F10B P2 F12C F12A -168.2(7) . . . . ?
F9A P2 F12C F12A 124.8(9) . . . . ?
F8 P2 F12C F12A 67.5(4) . . . . ?
F11B P2 F12C F12A -41.3(4) . . . . ?
F10C P2 F12C F12A -145(2) . . . . ?
F11A P2 F12C F12A -23.8(10) . . . . ?
F12B P2 F12C F12A -1.3(9) . . . . ?
F11C P2 F12C F9B -153.0(6) . . . . ?
F10A P2 F12C F9B 27.8(7) . . . . ?
F7 P2 F12C F9B 112.5(5) . . . . ?
F10B P2 F12C F9B 57.1(9) . . . . ?
F9A P2 F12C F9B -9.9(9) . . . . ?
F8 P2 F12C F9B -67.1(5) . . . . ?
F11B P2 F12C F9B -176.0(5) . . . . ?
F10C P2 F12C F9B 80(2) . . . . ?
F11A P2 F12C F9B -158.5(10) . . . . ?
F12B P2 F12C F9B -135.9(11) . . . . ?
F11C F12A F12C F12B -145(3) . . . . ?
P2 F12A F12C F12B -175(3) . . . . ?
F11B F12A F12C F12B -139(3) . . . . ?
F12B F12A F12C F9A -128(3) . . . . ?
F11C F12A F12C F9A 86.6(12) . . . . ?
P2 F12A F12C F9A 56.1(9) . . . . ?
F11B F12A F12C F9A 92.8(10) . . . . ?
F12B F12A F12C P2 175(3) . . . . ?
F11C F12A F12C P2 30.5(8) . . . . ?
F11B F12A F12C P2 36.6(4) . . . . ?
F12B F12A F12C F9B -147(3) . . . . ?
F11C F12A F12C F9B 67.6(10) . . . . ?
P2 F12A F12C F9B 37.1(5) . . . . ?
F11B F12A F12C F9B 73.8(7) . . . . ?
F9A F9B F12C F12B 99(3) . . . . ?
F9C F9B F12C F12B -116.3(15) . . . . ?
P2 F9B F12C F12B -50.7(11) . . . . ?
F10A F9B F12C F12B -75.6(14) . . . . ?
F9C F9B F12C F9A 145(3) . . . . ?
P2 F9B F12C F9A -150(3) . . . . ?
F10A F9B F12C F9A -175(3) . . . . ?
F9A F9B F12C P2 150(3) . . . . ?
F9C F9B F12C P2 -65.7(10) . . . . ?
F10A F9B F12C P2 -25.0(6) . . . . ?
F9A F9B F12C F12A 109(2) . . . . ?
F9C F9B F12C F12A -106.7(11) . . . . ?
P2 F9B F12C F12A -41.1(5) . . . . ?
F10A F9B F12C F12A -66.0(9) . . . . ?
N3 Ru1 N1 C1 97.1(2) . . . . ?
N4 Ru1 N1 C1 143.3(7) . . . . ?
N2 Ru1 N1 C1 176.8(2) . . . . ?
N5 Ru1 N1 C1 -5.0(2) . . . . ?
N6 Ru1 N1 C1 -83.0(2) . . . . ?
N3 Ru1 N1 C5 -85.65(19) . . . . ?
N4 Ru1 N1 C5 -39.4(8) . . . . ?
N2 Ru1 N1 C5 -5.96(18) . . . . ?
N5 Ru1 N1 C5 172.22(18) . . . . ?
N6 Ru1 N1 C5 94.21(19) . . . . ?
N3 Ru1 N2 C10 -72.8(2) . . . . ?
N4 Ru1 N2 C10 4.8(2) . . . . ?
N1 Ru1 N2 C10 -171.3(2) . . . . ?
N5 Ru1 N2 C10 179(11) . . . . ?
N6 Ru1 N2 C10 104.4(2) . . . . ?
N3 Ru1 N2 C6 101.43(19) . . . . ?
N4 Ru1 N2 C6 179.00(19) . . . . ?
N1 Ru1 N2 C6 2.85(18) . . . . ?
N5 Ru1 N2 C6 -7.1(6) . . . . ?
N6 Ru1 N2 C6 -81.36(19) . . . . ?
N3 Ru1 N4 C20 -175.6(2) . . . . ?
N2 Ru1 N4 C20 104.5(2) . . . . ?
N1 Ru1 N4 C20 137.4(7) . . . . ?
N5 Ru1 N4 C20 -74.4(2) . . . . ?
N6 Ru1 N4 C20 4.3(2) . . . . ?
N3 Ru1 N4 C16 6.92(18) . . . . ?
N2 Ru1 N4 C16 -72.97(19) . . . . ?
N1 Ru1 N4 C16 -40.1(8) . . . . ?
N5 Ru1 N4 C16 108.15(19) . . . . ?
N6 Ru1 N4 C16 -173.18(19) . . . . ?
N4 Ru1 N3 C11 -180.0(2) . . . . ?
N2 Ru1 N3 C11 -82.2(2) . . . . ?
N1 Ru1 N3 C11 -5.1(2) . . . . ?
N5 Ru1 N3 C11 87.6(2) . . . . ?
N6 Ru1 N3 C11 178(21) . . . . ?
N4 Ru1 N3 C15 -9.18(18) . . . . ?
N2 Ru1 N3 C15 88.61(19) . . . . ?
N1 Ru1 N3 C15 165.70(18) . . . . ?
N5 Ru1 N3 C15 -101.60(18) . . . . ?
N6 Ru1 N3 C15 -11.4(18) . . . . ?
N3 Ru1 N5 C21 2.7(2) . . . . ?
N4 Ru1 N5 C21 -76.7(2) . . . . ?
N2 Ru1 N5 C21 109.4(5) . . . . ?
N1 Ru1 N5 C21 99.7(2) . . . . ?
N6 Ru1 N5 C21 -174.4(2) . . . . ?
N3 Ru1 N5 C24 -163.21(17) . . . . ?
N4 Ru1 N5 C24 117.40(18) . . . . ?
N2 Ru1 N5 C24 -56.5(5) . . . . ?
N1 Ru1 N5 C24 -66.25(18) . . . . ?
N6 Ru1 N5 C24 19.64(17) . . . . ?
N3 Ru1 N6 C25 -108.1(17) . . . . ?
N4 Ru1 N6 C25 -110.29(18) . . . . ?
N2 Ru1 N6 C25 152.33(18) . . . . ?
N1 Ru1 N6 C25 74.79(18) . . . . ?
N5 Ru1 N6 C25 -17.31(17) . . . . ?
N3 Ru1 N6 C26 78.7(18) . . . . ?
N4 Ru1 N6 C26 76.5(2) . . . . ?
N2 Ru1 N6 C26 -20.9(2) . . . . ?
N1 Ru1 N6 C26 -98.4(2) . . . . ?
N5 Ru1 N6 C26 169.5(2) . . . . ?
C5 N1 C1 C2 -2.7(4) . . . . ?
Ru1 N1 C1 C2 174.5(2) . . . . ?
N1 C1 C2 C3 0.5(5) . . . . ?
C1 C2 C3 C4 1.5(5) . . . . ?
C2 C3 C4 C5 -1.3(5) . . . . ?
C1 N1 C5 C4 2.9(4) . . . . ?
Ru1 N1 C5 C4 -174.6(2) . . . . ?
C1 N1 C5 C6 -174.5(2) . . . . ?
Ru1 N1 C5 C6 8.0(3) . . . . ?
C3 C4 C5 N1 -0.9(5) . . . . ?
C3 C4 C5 C6 176.2(3) . . . . ?
C10 N2 C6 C7 -3.0(4) . . . . ?
Ru1 N2 C6 C7 -177.6(2) . . . . ?
C10 N2 C6 C5 175.1(3) . . . . ?
Ru1 N2 C6 C5 0.5(3) . . . . ?
N1 C5 C6 N2 -5.6(3) . . . . ?
C4 C5 C6 N2 177.1(3) . . . . ?
N1 C5 C6 C7 172.4(3) . . . . ?
C4 C5 C6 C7 -4.9(4) . . . . ?
N2 C6 C7 C8 1.6(5) . . . . ?
C5 C6 C7 C8 -176.3(3) . . . . ?
C6 C7 C8 C9 0.8(5) . . . . ?
C7 C8 C9 C10 -1.7(5) . . . . ?
C6 N2 C10 C9 2.0(4) . . . . ?
Ru1 N2 C10 C9 176.1(2) . . . . ?
C8 C9 C10 N2 0.3(5) . . . . ?
C16 N4 C20 C19 2.6(4) . . . . ?
Ru1 N4 C20 C19 -174.8(2) . . . . ?
N4 C20 C19 C18 -1.3(5) . . . . ?
C20 C19 C18 C17 -0.7(5) . . . . ?
C19 C18 C17 C16 1.4(5) . . . . ?
C20 N4 C16 C17 -1.8(4) . . . . ?
Ru1 N4 C16 C17 175.8(2) . . . . ?
C20 N4 C16 C15 178.6(2) . . . . ?
Ru1 N4 C16 C15 -3.8(3) . . . . ?
C18 C17 C16 N4 -0.2(5) . . . . ?
C18 C17 C16 C15 179.4(3) . . . . ?
C11 N3 C15 C14 0.9(4) . . . . ?
Ru1 N3 C15 C14 -170.6(2) . . . . ?
C11 N3 C15 C16 -178.6(2) . . . . ?
Ru1 N3 C15 C16 9.9(3) . . . . ?
N4 C16 C15 N3 -4.0(3) . . . . ?
C17 C16 C15 N3 176.4(3) . . . . ?
N4 C16 C15 C14 176.5(3) . . . . ?
C17 C16 C15 C14 -3.1(5) . . . . ?
N3 C15 C14 C13 -1.1(5) . . . . ?
C16 C15 C14 C13 178.4(3) . . . . ?
C15 C14 C13 C12 0.3(5) . . . . ?
C14 C13 C12 C11 0.5(5) . . . . ?
C15 N3 C11 C12 0.0(4) . . . . ?
Ru1 N3 C11 C12 170.5(2) . . . . ?
C13 C12 C11 N3 -0.7(5) . . . . ?
C24 N5 C21 C22 5.9(4) . . . . ?
Ru1 N5 C21 C22 -159.6(2) . . . . ?
C24 N5 C21 C29 -174.7(3) . . . . ?
Ru1 N5 C21 C29 19.7(4) . . . . ?
N5 C21 C22 C23 -0.7(4) . . . . ?
C29 C21 C22 C23 180.0(3) . . . . ?
C24 N7 C23 C22 4.8(4) . . . . ?
C24 N7 C23 C30 -176.8(3) . . . . ?
C21 C22 C23 N7 -5.0(5) . . . . ?
C21 C22 C23 C30 176.7(3) . . . . ?
C23 N7 C24 N5 1.0(4) . . . . ?
C23 N7 C24 C25 -178.0(2) . . . . ?
C21 N5 C24 N7 -6.4(4) . . . . ?
Ru1 N5 C24 N7 161.7(2) . . . . ?
C21 N5 C24 C25 172.6(2) . . . . ?
Ru1 N5 C24 C25 -19.3(3) . . . . ?
C28 N8 C25 N6 -1.5(4) . . . . ?
C28 N8 C25 C24 175.5(2) . . . . ?
C26 N6 C25 N8 3.8(4) . . . . ?
Ru1 N6 C25 N8 -170.5(2) . . . . ?
C26 N6 C25 C24 -173.3(2) . . . . ?
Ru1 N6 C25 C24 12.4(3) . . . . ?
N7 C24 C25 N8 6.4(4) . . . . ?
N5 C24 C25 N8 -172.7(2) . . . . ?
N7 C24 C25 N6 -176.2(2) . . . . ?
N5 C24 C25 N6 4.7(3) . . . . ?
C25 N6 C26 C27 -3.7(4) . . . . ?
Ru1 N6 C26 C27 169.4(2) . . . . ?
C25 N6 C26 C31 174.2(3) . . . . ?
Ru1 N6 C26 C31 -12.7(4) . . . . ?
N6 C26 C27 C28 1.9(5) . . . . ?
C31 C26 C27 C28 -176.0(3) . . . . ?
C25 N8 C28 C27 -0.7(4) . . . . ?
C25 N8 C28 C32 -178.9(3) . . . . ?
C26 C27 C28 N8 0.4(5) . . . . ?
C26 C27 C28 C32 178.6(3) . . . . ?
